data_1557530
loop_
_publ_author_name
'Tian, Xuerui'
'Zhang, Yaqi'
'Ma, Yuanyuan'
'Zhao, Qing'
'Han, Zhangang'

_publ_section_title
;
 Hourglass-type polyoxometalate-based crystalline materials as efficient
 cooperating photocatalysts for the reduction of Cr(vi) and oxidation of
 dyes
;
_journal_issue 8
_journal_name_full 'Catalysis Science &amp; Technology'
_journal_page_first 2593
_journal_page_last 2601
_journal_paper_doi 10.1039/D0CY00208A
_journal_volume 10
_journal_year 2020
_chemical_formula_sum 'C65 H116 Al2 Cd2 Mo24 N10 O137 P16'
_chemical_formula_weight 6306.51
_space_group_crystal_system monoclinic
_space_group_IT_number 7
_space_group_name_Hall 'P -2yac'
_space_group_name_H-M_alt 'P 1 n 1'
_atom_sites_solution_hydrogens geom
_audit_creation_method SHELXL-2014
_audit_update_record
;
2019-07-25 deposited with the CCDC.	2020-03-06 downloaded from the CCDC.
;
_cell_angle_alpha 90
_cell_angle_beta 94.559(2)
_cell_angle_gamma 90
_cell_formula_units_Z 2
_cell_length_a 15.8820(18)
_cell_length_b 21.676(2)
_cell_length_c 25.338(3)
_cell_measurement_reflns_used 9251
_cell_measurement_temperature 296(2)
_cell_measurement_theta_max 30.34
_cell_measurement_theta_min 2.58
_cell_volume 8695.2(16)
_computing_cell_refinement 'Bruker SMART'
_computing_data_collection 'Bruker SMART'
_computing_data_reduction 'Bruker SAINT'
_computing_molecular_graphics 'Bruker SHELXTL'
_computing_publication_material 'Bruker SHELXTL'
_computing_structure_refinement 'SHELXL-2014 (Sheldrick, 2014)'
_computing_structure_solution 'Bruker SHELXTL'
_diffrn_ambient_temperature 296(2)
_diffrn_measured_fraction_theta_full 0.973
_diffrn_measured_fraction_theta_max 0.999
_diffrn_measurement_device_type 'CCD area detector'
_diffrn_measurement_method 'phi and omega scans'
_diffrn_radiation_type MoK\a
_diffrn_radiation_wavelength 0.71073
_diffrn_reflns_av_R_equivalents 0.0256
_diffrn_reflns_av_unetI/netI 0.0346
_diffrn_reflns_Laue_measured_fraction_full 0.973
_diffrn_reflns_Laue_measured_fraction_max 0.999
_diffrn_reflns_limit_h_max 18
_diffrn_reflns_limit_h_min -18
_diffrn_reflns_limit_k_max 25
_diffrn_reflns_limit_k_min -25
_diffrn_reflns_limit_l_max 17
_diffrn_reflns_limit_l_min -30
_diffrn_reflns_number 39054
_diffrn_reflns_point_group_measured_fraction_full 0.973
_diffrn_reflns_point_group_measured_fraction_max 0.999
_diffrn_reflns_theta_full 25.242
_diffrn_reflns_theta_max 25.010
_diffrn_reflns_theta_min 1.738
_exptl_absorpt_coefficient_mu 2.182
_exptl_absorpt_correction_T_max 0.753
_exptl_absorpt_correction_T_min 0.697
_exptl_absorpt_correction_type multi-scan
_exptl_absorpt_process_details sadabs
_exptl_crystal_colour brown
_exptl_crystal_density_diffrn 2.409
_exptl_crystal_description block
_exptl_crystal_F_000 6084
_exptl_crystal_size_max 0.17
_exptl_crystal_size_mid 0.15
_exptl_crystal_size_min 0.13
_refine_diff_density_max 2.882
_refine_diff_density_min -0.738
_refine_diff_density_rms 0.147
_refine_ls_abs_structure_details
;
 Refined as a perfect inversion twin.
;
_refine_ls_abs_structure_Flack 0.5
_refine_ls_extinction_method none
_refine_ls_goodness_of_fit_ref 1.057
_refine_ls_hydrogen_treatment constr
_refine_ls_matrix_type full
_refine_ls_number_parameters 2317
_refine_ls_number_reflns 19835
_refine_ls_number_restraints 1673
_refine_ls_restrained_S_all 1.027
_refine_ls_R_factor_all 0.0374
_refine_ls_R_factor_gt 0.0334
_refine_ls_shift/su_max 0.064
_refine_ls_shift/su_mean 0.002
_refine_ls_structure_factor_coef Fsqd
_refine_ls_weighting_details 'w=1/[\s^2^(Fo^2^)+(0.0457P)^2^+45.5278P] where P=(Fo^2^+2Fc^2^)/3'
_refine_ls_weighting_scheme calc
_refine_ls_wR_factor_gt 0.0883
_refine_ls_wR_factor_ref 0.0925
_reflns_Friedel_coverage 0.998
_reflns_Friedel_fraction_full 0.973
_reflns_Friedel_fraction_max 0.999
_reflns_number_gt 18661
_reflns_number_total 19835
_reflns_threshold_expression 'I > 2\s(I)'
_cod_data_source_file d0cy00208a3.cif
_cod_data_source_block txr21_0m
_cod_depositor_comments
;Adding full bibliography for 1557528--1557530.cif.

 Adding full bibliography for 1557528--1557530.cif.
;
_cod_original_cell_volume 8695.4(17)
_cod_original_sg_symbol_H-M 'P n'
_cod_database_code 1557530
_shelx_space_group_comment
;
The symmetry employed for this shelxl refinement is uniquely defined
by the following loop, which should always be used as a source of
symmetry information in preference to the above space-group names.
They are only intended as comments.
;
_shelxl_version_number 2014-3

loop_
_space_group_symop_operation_xyz
'x, y, z'
'x+1/2, -y, z+1/2'

loop_
_atom_site_label
_atom_site_type_symbol
_atom_site_fract_x
_atom_site_fract_y
_atom_site_fract_z
_atom_site_U_iso_or_equiv
_atom_site_adp_type
_atom_site_occupancy
_atom_site_site_symmetry_order
_atom_site_calc_flag
_atom_site_refinement_flags_posn
_atom_site_refinement_flags_adp
_atom_site_refinement_flags_occupancy
_atom_site_disorder_assembly
_atom_site_disorder_group
Mo1 Mo 0.01391(6) 1.05775(4) 0.94859(5) 0.0213(2) Uani 1 1 d . . . . .
Mo2 Mo 0.75571(6) 0.35967(4) 0.84938(5) 0.0216(2) Uani 1 1 d . . . . .
Mo3 Mo 0.96448(7) 0.54396(4) 0.91229(5) 0.0234(2) Uani 1 1 d . . . . .
Mo4 Mo 0.07794(7) 1.04816(5) 1.04658(5) 0.0229(2) Uani 1 1 d . . . . .
Mo5 Mo 0.10122(7) 0.85476(5) 0.90104(5) 0.0248(2) Uani 1 1 d . . . . .
Mo6 Mo 0.29810(7) 1.13262(5) 0.87044(5) 0.0237(2) Uani 1 1 d . . . . .
Mo7 Mo 0.34271(6) 0.88047(4) 1.05928(5) 0.0224(2) Uani 1 1 d . . . . .
Mo8 Mo 0.14173(7) 1.10259(5) 0.84715(5) 0.0220(2) Uani 1 1 d . . . . .
Mo9 Mo 0.40662(7) 0.93459(5) 0.85925(5) 0.0241(2) Uani 1 1 d . . . . .
Mo10 Mo 0.29232(7) 1.09084(5) 1.07839(5) 0.0235(2) Uani 1 1 d . . . . .
Mo11 Mo 0.86221(6) 0.38780(4) 1.05645(5) 0.0210(2) Uani 1 1 d . . . . .
Mo12 Mo 0.38422(7) 1.12693(5) 1.00429(5) 0.0233(2) Uani 1 1 d . . . . .
Mo13 Mo 0.73404(6) 0.67237(4) 0.96076(5) 0.0228(2) Uani 1 1 d . . . . .
Mo14 Mo 0.73241(7) 0.62512(5) 1.05487(5) 0.0240(2) Uani 1 1 d . . . . .
Mo15 Mo 0.53654(7) 0.50150(5) 0.86110(5) 0.0234(2) Uani 1 1 d . . . . .
Mo16 Mo 0.75470(6) 0.31380(4) 0.94427(5) 0.0204(2) Uani 1 1 d . . . . .
Mo17 Mo 0.88057(7) 0.49293(5) 0.83160(5) 0.0235(2) Uani 1 1 d . . . . .
Mo18 Mo 0.95428(7) 0.48398(5) 1.04181(5) 0.0230(2) Uani 1 1 d . . . . .
Mo19 Mo 0.47029(6) 0.92560(4) 0.95751(5) 0.0221(2) Uani 1 1 d . . . . .
Mo20 Mo 0.52530(7) 0.44080(4) 0.99006(5) 0.0234(2) Uani 1 1 d . . . . .
Mo21 Mo 0.18601(7) 0.85049(5) 1.03516(5) 0.0254(2) Uani 1 1 d . . . . .
Mo22 Mo 0.60853(7) 0.49105(5) 1.07158(5) 0.0240(2) Uani 1 1 d . . . . .
Mo23 Mo 0.19332(7) 0.89120(5) 0.82697(5) 0.0252(2) Uani 1 1 d . . . . .
Mo24 Mo 0.62723(7) 0.59869(4) 0.84860(5) 0.0235(2) Uani 1 1 d . . . . .
Cd1 Cd 0.24200(7) 0.99114(4) 0.95266(5) 0.02190(16) Uani 1 1 d . . . . .
Cd2 Cd 0.74542(7) 0.49305(4) 0.95200(5) 0.02325(16) Uani 1 1 d . . . . .
Al1 Al 0.4239(2) 0.70391(16) 0.94970(18) 0.0240(8) Uani 1 1 d . . . . .
Al2 Al 1.0630(2) 0.27990(15) 0.95509(16) 0.0196(8) Uani 1 1 d . . . . .
P1 P 0.55367(19) 0.59446(13) 0.97198(14) 0.0195(7) Uani 1 1 d . . . . .
P2 P 0.5859(2) 0.73756(14) 0.88197(16) 0.0257(7) Uani 1 1 d . . . . .
P3 P 0.3948(2) 1.25119(15) 0.92990(17) 0.0320(8) Uani 1 1 d . . . . .
P4 P 0.17419(19) 1.15882(13) 0.97438(14) 0.0197(7) Uani 1 1 d . . . . .
P5 P 0.9019(2) 0.24807(13) 1.02363(15) 0.0220(7) Uani 1 1 d . . . . .
P6 P 0.5082(2) 0.80529(14) 1.03313(16) 0.0260(8) Uani 1 1 d . . . . .
P7 P 0.3112(2) 0.82403(13) 0.93106(14) 0.0214(7) Uani 1 1 d . . . . .
P8 P 0.3511(3) 0.82473(18) 0.77357(18) 0.0367(9) Uani 1 1 d . . . . .
P9 P 0.9097(2) 0.36173(16) 0.77130(17) 0.0308(8) Uani 1 1 d . . . . .
P10 P 0.5779(2) 0.62082(16) 1.13280(17) 0.0316(8) Uani 1 1 d . . . . .
P11 P 0.1353(2) 1.15692(17) 1.13185(17) 0.0339(8) Uani 1 1 d . . . . .
P12 P 0.3575(2) 0.45973(17) 0.90608(18) 0.0334(9) Uani 1 1 d . . . . .
P13 P 0.0925(2) 0.73111(15) 0.97519(18) 0.0331(9) Uani 1 1 d . . . . .
P14 P 1.1331(2) 0.52418(16) 0.99535(18) 0.0344(9) Uani 1 1 d . . . . .
P15 P 0.9759(2) 0.17805(14) 0.87257(14) 0.0218(7) Uani 1 1 d . . . . .
P16 P 0.93431(19) 0.39045(12) 0.93192(14) 0.0178(6) Uani 1 1 d . . . . .
O1 O 0.7444(5) 0.3541(4) 1.0216(4) 0.023(2) Uani 1 1 d . . . . .
O2 O 0.3920(5) 1.0989(4) 0.9258(4) 0.0237(19) Uani 1 1 d . . . . .
O3 O 0.1113(5) 1.0111(3) 0.9809(4) 0.0231(19) Uani 1 1 d . . . . .
O4 O 0.0595(5) 1.0358(4) 0.8744(4) 0.025(2) Uani 1 1 d . . . . .
O5 O 0.7449(6) 0.6326(3) 0.8841(4) 0.025(2) Uani 1 1 d . . . . .
O6 O 0.9826(5) 0.3990(3) 1.0582(4) 0.026(2) Uani 1 1 d . . . . .
O7 O 0.3716(5) 0.9718(4) 0.9251(4) 0.0229(19) Uani 1 1 d . . . . .
O8 O 0.3173(5) 1.0525(4) 1.0110(4) 0.023(2) Uani 1 1 d . . . . .
O9 O 0.2354(5) 1.0579(3) 0.8842(4) 0.023(2) Uani 1 1 d . . . . .
O10 O 0.2490(5) 0.9256(3) 1.0203(4) 0.0223(19) Uani 1 1 d . . . . .
O11 O 0.4905(6) 0.4884(4) 1.0477(4) 0.028(2) Uani 1 1 d . . . . .
O12 O 0.6140(5) 0.6230(3) 0.9344(4) 0.0204(18) Uani 1 1 d . . . . .
O13 O 0.8735(5) 0.3625(3) 0.9703(4) 0.0219(19) Uani 1 1 d . . . . .
O14 O 0.2210(5) 0.8232(4) 0.9496(4) 0.0228(19) Uani 1 1 d . . . . .
O15 O 0.4249(5) 0.9476(4) 1.0308(4) 0.026(2) Uani 1 1 d . . . . .
O16 O 0.7634(5) 0.5904(3) 0.9879(4) 0.023(2) Uani 1 1 d . . . . .
O17 O 0.2854(6) 0.8021(4) 1.0554(4) 0.031(2) Uani 1 1 d . . . . .
O18 O 0.6560(5) 0.5184(4) 0.8814(4) 0.025(2) Uani 1 1 d . . . . .
O19 O 0.8068(5) 0.2864(4) 0.8827(4) 0.025(2) Uani 1 1 d . . . . .
O20 O 0.7250(5) 0.3962(3) 0.9166(4) 0.0204(19) Uani 1 1 d . . . . .
O21 O 0.9653(5) 0.4513(3) 0.9557(4) 0.0214(18) Uani 1 1 d . . . . .
O22 O 0.4845(6) 0.8777(4) 0.8946(4) 0.028(2) Uani 1 1 d . . . . .
O23 O 0.3445(6) 0.7610(4) 0.9198(4) 0.029(2) Uani 1 1 d . . . . .
O24 O 0.7614(5) 0.4502(4) 0.8209(4) 0.024(2) Uani 1 1 d . . . . .
O25 O 0.1173(5) 1.1248(3) 0.9325(4) 0.023(2) Uani 1 1 d . . . . .
O26 O 0.4828(5) 0.6382(3) 0.9820(4) 0.026(2) Uani 1 1 d . . . . .
O27 O 0.8438(5) 0.5247(3) 0.8986(4) 0.0225(19) Uani 1 1 d . . . . .
O28 O 0.6462(5) 0.4600(4) 1.0043(4) 0.0225(19) Uani 1 1 d . . . . .
O29 O 0.8838(5) 0.4027(3) 0.8792(4) 0.0209(19) Uani 1 1 d . . . . .
O30 O 0.1759(5) 1.1214(3) 1.0266(4) 0.0204(18) Uani 1 1 d . . . . .
O31 O 0.7266(5) 0.5345(4) 1.0835(4) 0.025(2) Uani 1 1 d . . . . .
O32 O 0.1405(5) 1.2226(3) 0.9858(4) 0.0193(18) Uani 1 1 d . . . . .
O33 O 0.3380(6) 1.1699(4) 1.0606(4) 0.030(2) Uani 1 1 d . . . . .
O34 O 0.9839(5) 0.2591(4) 1.0000(4) 0.027(2) Uani 1 1 d . . . . .
O35 O 0.3089(6) 0.8612(4) 0.8798(4) 0.025(2) Uani 1 1 d . . . . .
O36 O 0.3398(6) 0.9066(4) 1.1212(4) 0.032(2) Uani 1 1 d . . . . .
O37 O 0.3695(5) 0.8584(4) 0.9742(4) 0.0227(19) Uani 1 1 d . . . . .
O38 O 0.2588(6) 0.8438(4) 0.7740(4) 0.036(2) Uani 1 1 d . . . . .
O39 O 1.0882(6) 0.5390(4) 0.9411(4) 0.031(2) Uani 1 1 d . . . . .
O40 O 1.0054(5) 0.3465(3) 0.9229(4) 0.023(2) Uani 1 1 d . . . . .
O41 O 0.5368(6) 0.8574(4) 0.9982(4) 0.028(2) Uani 1 1 d . . . . .
O42 O 0.5479(6) 0.9780(4) 0.9603(4) 0.032(2) Uani 1 1 d . . . . .
O43 O 0.5737(6) 0.5520(4) 1.1286(4) 0.031(2) Uani 1 1 d . . . . .
O44 O 0.0181(6) 0.9932(4) 1.0700(5) 0.036(2) Uani 1 1 d . . . . .
O45 O 0.1980(5) 1.0234(4) 1.0824(4) 0.0249(19) Uani 1 1 d . . . . .
O46 O 0.9397(5) 0.5605(4) 0.9914(4) 0.027(2) Uani 1 1 d . . . . .
O47 O 0.5896(6) 0.7820(4) 1.0666(4) 0.030(2) Uani 1 1 d . . . . .
H47 H 0.6225 0.7671 1.0467 0.046 Uiso 1 1 calc R U . . .
O48 O 0.0045(6) 0.8774(4) 0.8755(5) 0.035(2) Uani 1 1 d . . . . .
O49 O 0.1417(6) 0.8690(4) 1.0913(4) 0.035(2) Uani 1 1 d . . . . .
O50 O 0.6041(5) 0.5816(3) 1.0255(4) 0.0213(19) Uani 1 1 d . . . . .
O51 O 0.6573(6) 0.5907(4) 0.7883(5) 0.036(2) Uani 1 1 d . . . . .
O52 O 0.4107(6) 0.4891(4) 0.8676(4) 0.032(2) Uani 1 1 d . . . . .
O53 O 0.6626(6) 0.3372(4) 0.8215(5) 0.037(2) Uani 1 1 d . . . . .
O54 O -0.0641(6) 1.0060(4) 0.9463(4) 0.031(2) Uani 1 1 d . . . . .
O55 O 1.0182(6) 0.2301(4) 0.9013(4) 0.027(2) Uani 1 1 d . . . . .
O56 O 0.5044(6) 0.7268(4) 0.9046(4) 0.032(2) Uani 1 1 d . . . . .
O57 O 0.8342(7) 0.3978(4) 1.1182(4) 0.035(2) Uani 1 1 d . . . . .
O58 O 0.6636(6) 0.7403(4) 0.9232(4) 0.031(2) Uani 1 1 d . . . . .
O59 O 0.6015(6) 0.6909(4) 0.8389(4) 0.029(2) Uani 1 1 d . . . . .
O60 O 0.3626(6) 1.2139(4) 0.8829(4) 0.036(2) Uani 1 1 d . . . . .
O61 O 0.3807(6) 0.6455(4) 0.8918(5) 0.035(2) Uani 1 1 d . . . . .
O62 O 0.6256(7) 0.4317(4) 1.1117(4) 0.035(2) Uani 1 1 d . . . . .
O63 O 0.8274(6) 0.7084(4) 0.9625(5) 0.034(2) Uani 1 1 d . . . . .
O64 O 0.4521(6) 0.8313(4) 1.0739(4) 0.028(2) Uani 1 1 d . . . . .
O65 O 0.3634(6) 1.0589(4) 1.1223(5) 0.036(2) Uani 1 1 d . . . . .
O66 O 0.5811(6) 0.8007(4) 0.8518(4) 0.032(2) Uani 1 1 d . . . . .
H66D H 0.5722 0.8285 0.8725 0.048 Uiso 1 1 calc R U . . .
O67 O 1.0304(5) 0.1508(4) 0.8319(4) 0.027(2) Uani 1 1 d . . . . .
O68 O 0.6611(6) 0.2787(4) 0.9432(5) 0.033(2) Uani 1 1 d . . . . .
O69 O 0.6608(6) 0.6455(4) 1.1171(4) 0.034(2) Uani 1 1 d . . . . .
O70 O 0.8252(6) 0.3386(4) 0.7873(4) 0.029(2) Uani 1 1 d . . . . .
O71 O 0.0652(6) 0.7700(4) 0.9261(5) 0.037(3) Uani 1 1 d . . . . .
O72 O 0.9677(6) 0.6173(4) 0.8925(5) 0.038(3) Uani 1 1 d . . . . .
O73 O 0.9055(6) 0.1853(4) 1.0526(4) 0.031(2) Uani 1 1 d . . . . .
O74 O 0.4198(6) 1.2125(4) 0.9783(4) 0.031(2) Uani 1 1 d . . . . .
O75 O 0.1190(7) 1.2172(4) 1.0998(5) 0.047(3) Uani 1 1 d . . . . .
H75 H 0.1263 1.2108 1.0685 0.071 Uiso 1 1 calc R U . . .
O76 O 0.8633(7) 0.5534(4) 0.7912(5) 0.041(3) Uani 1 1 d . . . . .
O77 O 0.5222(6) 0.3669(4) 1.0087(5) 0.034(2) Uani 1 1 d . . . . .
O78 O 0.0755(6) 1.1062(4) 1.1110(4) 0.032(2) Uani 1 1 d . . . . .
O79 O 0.5020(7) 0.6523(5) 1.0990(5) 0.047(3) Uani 1 1 d . . . . .
H79 H 0.5035 0.6427 1.0677 0.071 Uiso 1 1 calc R U . . .
O80 O 0.9501(7) 0.5201(4) 1.1003(4) 0.038(3) Uani 1 1 d . . . . .
O81 O 0.1211(7) 0.9228(4) 0.7832(4) 0.037(2) Uani 1 1 d . . . . .
O82 O 0.1215(7) 0.7703(4) 1.0234(5) 0.039(3) Uani 1 1 d . . . . .
O83 O 1.1073(6) 0.3384(4) 1.0118(4) 0.031(2) Uani 1 1 d . . . . .
O84 O 0.6794(5) 0.6980(4) 1.0225(4) 0.025(2) Uani 1 1 d . . . . .
O85 O 1.1552(6) 0.3086(4) 0.9160(5) 0.034(2) Uani 1 1 d . . . . .
O86 O 0.4095(6) 0.8760(4) 0.7953(4) 0.036(2) Uani 1 1 d . . . . .
O87 O 0.9849(7) 0.3317(4) 0.8080(5) 0.040(3) Uani 1 1 d . . . . .
O88 O 0.3330(6) 0.6735(4) 0.9884(5) 0.042(3) Uani 1 1 d . . . . .
O89 O 0.8348(5) 0.4673(3) 1.0217(4) 0.024(2) Uani 1 1 d . . . . .
O90 O 0.1162(8) 1.1757(5) 1.1886(5) 0.051(3) Uani 1 1 d . . . . .
O91 O 0.4762(7) 1.2816(5) 0.9110(5) 0.049(3) Uani 1 1 d . . . . .
H91 H 0.4980 1.3036 0.9346 0.074 Uiso 1 1 calc R U . . .
O92 O 0.3314(8) 1.3006(5) 0.9401(5) 0.051(3) Uani 1 1 d . . . . .
O93 O 0.5667(7) 0.6409(5) 1.1892(5) 0.048(3) Uani 1 1 d . . . . .
O94 O 0.1572(7) 0.6829(4) 0.9636(6) 0.048(3) Uani 1 1 d . . . . .
O95 O 0.1988(5) 1.1806(4) 0.8501(4) 0.027(2) Uani 1 1 d . . . . .
O96 O 0.5239(5) 0.5331(3) 0.9478(4) 0.0228(19) Uani 1 1 d . . . . .
O97 O 0.5066(5) 0.5867(4) 0.8452(4) 0.0236(19) Uani 1 1 d . . . . .
O98 O 0.5417(7) 0.4677(4) 0.8032(5) 0.039(2) Uani 1 1 d . . . . .
O99 O 0.8957(6) 0.2008(4) 0.8386(4) 0.029(2) Uani 1 1 d . . . . .
H99 H 0.8628 0.2167 0.8580 0.043 Uiso 1 1 calc R U . . .
O100 O 0.0918(5) 0.8834(4) 0.9792(4) 0.026(2) Uani 1 1 d . . . . .
O101 O -0.0002(6) 1.1060(4) 1.0107(4) 0.027(2) Uani 1 1 d . . . . .
O102 O 0.2630(5) 1.1595(3) 0.9563(4) 0.0225(19) Uani 1 1 d . . . . .
O103 O 0.8844(6) 0.2955(3) 1.0663(4) 0.025(2) Uani 1 1 d . . . . .
O104 O 1.0002(6) 0.4952(4) 0.8548(4) 0.027(2) Uani 1 1 d . . . . .
O105 O 0.1674(5) 0.9301(4) 0.8933(4) 0.0224(19) Uani 1 1 d . . . . .
O106 O 0.9474(5) 0.1265(4) 0.9083(4) 0.028(2) Uani 1 1 d . . . . .
O107 O 0.4019(6) 0.4463(4) 0.9590(4) 0.028(2) Uani 1 1 d . . . . .
O108 O 0.5515(6) 0.4252(4) 0.9111(4) 0.025(2) Uani 1 1 d . . . . .
O109 O 0.4666(6) 0.7525(4) 1.0035(4) 0.029(2) Uani 1 1 d . . . . .
O110 O 0.8252(5) 0.2454(3) 0.9837(4) 0.027(2) Uani 1 1 d . . . . .
O111 O 0.1485(6) 0.8106(4) 0.8434(4) 0.030(2) Uani 1 1 d . . . . .
O112 O 0.2876(6) 0.9592(4) 0.8233(4) 0.029(2) Uani 1 1 d . . . . .
O113 O 1.0804(6) 0.4942(4) 1.0351(5) 0.037(2) Uani 1 1 d . . . . .
O114 O 0.3398(6) 1.1146(5) 0.8147(5) 0.040(3) Uani 1 1 d . . . . .
O115 O 0.2268(7) 1.1386(4) 1.1327(4) 0.036(2) Uani 1 1 d . . . . .
O116 O 0.4809(6) 1.1036(4) 1.0281(5) 0.036(2) Uani 1 1 d . . . . .
O117 O 0.4650(6) 0.9896(4) 0.8349(5) 0.036(2) Uani 1 1 d . . . . .
O118 O 0.1427(6) 1.0776(4) 0.7854(4) 0.036(2) Uani 1 1 d . . . . .
O119 O 1.2117(11) 0.4892(9) 0.9921(7) 0.103(7) Uani 1 1 d . . . . .
O120 O 0.3245(13) 0.3981(7) 0.8829(7) 0.096(6) Uani 1 1 d . . . . .
H120 H 0.3645 0.3755 0.8778 0.144 Uiso 1 1 calc R U . . .
O121 O 0.9146(7) 0.4319(4) 0.7763(4) 0.034(2) Uani 1 1 d . . . . .
O122 O 0.8246(6) 0.6479(4) 1.0845(4) 0.035(2) Uani 1 1 d . . . . .
O123 O 1.1705(15) 0.5826(8) 1.0171(8) 0.128(9) Uani 1 1 d . . . . .
H123 H 1.1328 0.6077 1.0208 0.191 Uiso 1 1 calc R U . . .
O124 O 0.3677(7) 0.7646(5) 0.8067(4) 0.045(3) Uani 1 1 d . . . . .
H124 H 0.3588 0.7712 0.8377 0.068 Uiso 1 1 calc R U . . .
O125 O 0.2850(12) 0.5033(11) 0.9134(8) 0.130(10) Uani 1 1 d . . . . .
O126 O 0.9248(7) 0.3409(5) 0.7170(5) 0.044(3) Uani 1 1 d . . . . .
O127 O 0.0114(7) 0.6992(5) 0.9939(6) 0.053(3) Uani 1 1 d . . . . .
H127 H -0.0087 0.6762 0.9705 0.080 Uiso 1 1 calc R U . . .
O128 O 0.3703(8) 0.8058(5) 0.7183(5) 0.049(3) Uani 1 1 d . . . . .
N1 N 0.379(2) 0.3002(10) 0.7991(9) 0.226(12) Uani 1 1 d G U . . .
H1 H 0.3915 0.2703 0.8206 0.271 Uiso 1 1 calc R U . . .
C1 C 0.4429(16) 0.3352(13) 0.7795(11) 0.186(11) Uani 1 1 d G U . . .
H1A H 0.4992 0.3263 0.7897 0.224 Uiso 1 1 calc R U . . .
C2 C 0.4228(19) 0.3836(11) 0.7448(11) 0.219(11) Uani 1 1 d G U . . .
H2 H 0.4655 0.4070 0.7317 0.263 Uiso 1 1 calc R U . . .
C3 C 0.339(2) 0.3969(9) 0.7296(9) 0.176(10) Uani 1 1 d G U . . .
C4 C 0.2748(16) 0.3619(13) 0.7491(12) 0.211(11) Uani 1 1 d G U . . .
H4 H 0.2186 0.3708 0.7390 0.253 Uiso 1 1 calc R U . . .
C5 C 0.2950(19) 0.3135(12) 0.7839(11) 0.214(12) Uani 1 1 d G U . . .
H5 H 0.2522 0.2901 0.7970 0.257 Uiso 1 1 calc R U . . .
C6 C 0.308(3) 0.4445(16) 0.7073(18) 0.198(10) Uani 1 1 d . U . . .
H6A H 0.2561 0.4330 0.6868 0.238 Uiso 1 1 calc R U . . .
H6B H 0.3470 0.4592 0.6826 0.238 Uiso 1 1 calc R U . . .
C7 C 0.288(3) 0.4989(14) 0.7448(16) 0.164(9) Uani 1 1 d . U . . .
H7A H 0.3157 0.5358 0.7330 0.196 Uiso 1 1 calc R U . . .
H7B H 0.3124 0.4895 0.7802 0.196 Uiso 1 1 calc R U . . .
C8 C 0.189(3) 0.5137(13) 0.7476(16) 0.156(9) Uani 1 1 d . U . . .
H8A H 0.1586 0.5111 0.7128 0.187 Uiso 1 1 calc R U . . .
H8B H 0.1631 0.4853 0.7713 0.187 Uiso 1 1 calc R U . . .
C9 C 0.1621(19) 0.6425(10) 0.8471(10) 0.087(6) Uani 1 1 d . U . . .
H9 H 0.1502 0.6463 0.8823 0.104 Uiso 1 1 calc R U . . .
C10 C 0.1706(19) 0.5846(9) 0.8212(10) 0.089(6) Uani 1 1 d . U . . .
H10 H 0.1641 0.5483 0.8400 0.107 Uiso 1 1 calc R U . . .
C11 C 0.188(2) 0.5814(10) 0.7696(11) 0.104(7) Uani 1 1 d . U . . .
C12 C 0.204(2) 0.6318(12) 0.7401(14) 0.124(8) Uani 1 1 d . U . . .
H12 H 0.2201 0.6286 0.7058 0.149 Uiso 1 1 calc R U . . .
C13 C 0.194(2) 0.6874(10) 0.7640(12) 0.100(7) Uani 1 1 d . U . . .
H13 H 0.2009 0.7233 0.7448 0.120 Uiso 1 1 calc R U . . .
C14 C 0.4125(15) 0.1474(12) 0.5306(13) 0.090(6) Uani 1 1 d . U . . .
H14 H 0.4701 0.1443 0.5399 0.108 Uiso 1 1 calc R U . . .
C15 C 0.3836(14) 0.1347(10) 0.4840(11) 0.070(5) Uani 1 1 d . U . . .
H15 H 0.4217 0.1244 0.4594 0.084 Uiso 1 1 calc R U . . .
C16 C 0.2991(13) 0.1352(9) 0.4674(11) 0.069(5) Uani 1 1 d . U . . .
C17 C 0.2484(14) 0.1487(11) 0.5055(13) 0.079(6) Uani 1 1 d . U . . .
H17 H 0.1904 0.1483 0.4969 0.095 Uiso 1 1 calc R U . . .
C18 C 0.2744(17) 0.1618(12) 0.5523(13) 0.091(7) Uani 1 1 d . U . . .
H18 H 0.2359 0.1690 0.5774 0.110 Uiso 1 1 calc R U . . .
C19 C 0.2808(17) 0.1217(14) 0.4024(11) 0.098(6) Uani 1 1 d . U . . .
H19A H 0.2566 0.1577 0.3843 0.118 Uiso 1 1 calc R U . . .
H19B H 0.3326 0.1107 0.3869 0.118 Uiso 1 1 calc R U . . .
C20 C 0.2218(15) 0.0707(13) 0.3990(11) 0.095(6) Uani 1 1 d . U . . .
H20A H 0.1696 0.0819 0.4141 0.114 Uiso 1 1 calc R U . . .
H20B H 0.2457 0.0349 0.4175 0.114 Uiso 1 1 calc R U . . .
C21 C 0.206(2) 0.0580(14) 0.3413(12) 0.101(7) Uani 1 1 d . U . . .
H21A H 0.1524 0.0369 0.3375 0.121 Uiso 1 1 calc R U . . .
H21B H 0.1966 0.0982 0.3250 0.121 Uiso 1 1 calc R U . . .
C22 C 0.388(2) -0.0213(14) 0.2920(13) 0.106(7) Uani 1 1 d . U . . .
H22 H 0.4426 -0.0326 0.3046 0.127 Uiso 1 1 calc R U . . .
C23 C 0.342(2) 0.0092(14) 0.3206(14) 0.106(7) Uani 1 1 d . U . . .
H23 H 0.3654 0.0220 0.3537 0.128 Uiso 1 1 calc R U . . .
C24 C 0.2604(16) 0.0246(12) 0.3053(11) 0.081(6) Uani 1 1 d . U . . .
C25 C 0.2358(18) 0.0162(13) 0.2542(11) 0.088(6) Uani 1 1 d . U . . .
H25 H 0.1847 0.0327 0.2403 0.105 Uiso 1 1 calc R U . . .
C26 C 0.289(2) -0.0189(14) 0.2197(13) 0.101(7) Uani 1 1 d . U . . .
H26 H 0.2719 -0.0260 0.1842 0.121 Uiso 1 1 calc R U . . .
C27 C 0.3796(13) 0.2667(8) 0.3326(8) 0.055(4) Uani 1 1 d . U . . .
H27 H 0.4074 0.2916 0.3583 0.066 Uiso 1 1 calc R U . . .
C28 C 0.4227(12) 0.2267(7) 0.3077(7) 0.044(4) Uani 1 1 d . U . . .
H28 H 0.4803 0.2225 0.3168 0.053 Uiso 1 1 calc R U . . .
C29 C 0.3840(10) 0.1897(6) 0.2674(7) 0.036(3) Uani 1 1 d . U . . .
C30 C 0.2981(11) 0.1957(8) 0.2590(8) 0.048(4) Uani 1 1 d . U . . .
H30 H 0.2687 0.1691 0.2354 0.057 Uiso 1 1 calc R U . . .
C31 C 0.2553(12) 0.2385(9) 0.2837(9) 0.057(4) Uani 1 1 d . U . . .
H31 H 0.1980 0.2447 0.2747 0.069 Uiso 1 1 calc R U . . .
C32 C 0.4337(11) 0.1448(7) 0.2372(8) 0.046(4) Uani 1 1 d . U . . .
H32A H 0.3956 0.1180 0.2160 0.055 Uiso 1 1 calc R U . . .
H32B H 0.4688 0.1195 0.2616 0.055 Uiso 1 1 calc R U . . .
C33 C 0.4904(14) 0.1814(7) 0.2004(10) 0.049(3) Uani 1 1 d . U . . .
H33A H 0.4548 0.2083 0.1777 0.059 Uiso 1 1 calc R U . . .
H33B H 0.5292 0.2071 0.2222 0.059 Uiso 1 1 calc R U . . .
C34 C 0.5399(10) 0.1407(6) 0.1668(7) 0.039(3) Uani 1 1 d . U . . .
H34A H 0.5021 0.1170 0.1426 0.047 Uiso 1 1 calc R U . . .
H34B H 0.5743 0.1122 0.1887 0.047 Uiso 1 1 calc R U . . .
C35 C 0.7289(12) 0.2252(9) 0.1204(9) 0.056(4) Uani 1 1 d . U . . .
H35 H 0.7872 0.2270 0.1272 0.068 Uiso 1 1 calc R U . . .
C36 C 0.6806(11) 0.1870(8) 0.1504(7) 0.046(4) Uani 1 1 d . U . . .
H36 H 0.7054 0.1656 0.1795 0.055 Uiso 1 1 calc R U . . .
C37 C 0.5953(9) 0.1818(6) 0.1362(6) 0.031(3) Uani 1 1 d . U . . .
C38 C 0.5601(10) 0.2166(7) 0.0942(8) 0.045(4) Uani 1 1 d . U . . .
H38 H 0.5024 0.2143 0.0846 0.054 Uiso 1 1 calc R U . . .
C39 C 0.6091(13) 0.2535(7) 0.0673(8) 0.049(4) Uani 1 1 d . U . . .
H39 H 0.5862 0.2757 0.0383 0.059 Uiso 1 1 calc R U . . .
C40 C 0.707(2) -0.0204(15) 0.1832(13) 0.112(8) Uani 1 1 d . U . . .
H40 H 0.7311 -0.0278 0.2172 0.135 Uiso 1 1 calc R U . . .
C41 C 0.749(2) 0.0100(14) 0.1524(13) 0.104(7) Uani 1 1 d . U . . .
H41 H 0.7990 0.0295 0.1638 0.124 Uiso 1 1 calc R U . . .
C42 C 0.714(2) 0.0131(12) 0.0975(11) 0.091(6) Uani 1 1 d . U . . .
C43 C 0.639(2) -0.0113(14) 0.0834(14) 0.114(8) Uani 1 1 d . U . . .
H43 H 0.6161 -0.0070 0.0487 0.137 Uiso 1 1 calc R U . . .
C44 C 0.595(2) -0.0429(15) 0.1193(13) 0.110(8) Uani 1 1 d . U . . .
H44 H 0.5457 -0.0629 0.1075 0.132 Uiso 1 1 calc R U . . .
C45 C 0.779(3) 0.0426(16) 0.0607(13) 0.125(8) Uani 1 1 d . U . . .
H45A H 0.8048 0.0800 0.0757 0.151 Uiso 1 1 calc R U . . .
H45B H 0.8231 0.0137 0.0526 0.151 Uiso 1 1 calc R U . . .
C46 C 0.717(2) 0.0556(14) 0.0129(13) 0.133(8) Uani 1 1 d D U . . .
H46A H 0.7200 0.0208 -0.0110 0.159 Uiso 1 1 calc R U . . .
H46B H 0.6609 0.0549 0.0255 0.159 Uiso 1 1 calc R U . . .
C47 C 0.722(2) 0.1089(12) -0.0178(12) 0.111(7) Uani 1 1 d D U . . .
H47A H 0.7086 0.1426 0.0053 0.133 Uiso 1 1 calc R U . . .
H47B H 0.7810 0.1133 -0.0237 0.133 Uiso 1 1 calc R U . . .
C48 C 0.7057(16) 0.1487(12) -0.1506(14) 0.092(7) Uani 1 1 d . U . . .
H48 H 0.7439 0.1578 -0.1755 0.111 Uiso 1 1 calc R U . . .
C49 C 0.7348(15) 0.1379(11) -0.1024(14) 0.084(6) Uani 1 1 d . U . . .
H49 H 0.7925 0.1408 -0.0931 0.101 Uiso 1 1 calc R U . . .
C50 C 0.6802(13) 0.1218(9) -0.0643(11) 0.070(5) Uani 1 1 d . U . . .
C51 C 0.5993(15) 0.1189(11) -0.0771(12) 0.079(6) Uani 1 1 d . U . . .
H51 H 0.5634 0.1056 -0.0522 0.095 Uiso 1 1 calc R U . . .
C52 C 0.5659(16) 0.1354(12) -0.1274(14) 0.095(7) Uani 1 1 d . U . . .
H52 H 0.5079 0.1384 -0.1352 0.114 Uiso 1 1 calc R U . . .
N9 N 0.3099(11) 0.2907(5) 0.0841(8) 0.109(7) Uani 1 1 d G U . . .
H9A H 0.3137 0.2533 0.0733 0.131 Uiso 1 1 calc R U . . .
C53 C 0.3246(11) 0.3394(8) 0.0503(7) 0.087(6) Uani 1 1 d G U . . .
H53 H 0.3387 0.3314 0.0161 0.104 Uiso 1 1 calc R U . . .
C54 C 0.3183(13) 0.3999(6) 0.0678(9) 0.112(8) Uani 1 1 d G U . . .
H54 H 0.3282 0.4324 0.0452 0.135 Uiso 1 1 calc R U . . .
C55 C 0.2973(14) 0.4117(7) 0.1190(9) 0.121(7) Uani 1 1 d G U . . .
C56 C 0.2825(15) 0.3630(10) 0.1528(7) 0.117(7) Uani 1 1 d G U . . .
H56 H 0.2685 0.3710 0.1871 0.140 Uiso 1 1 calc R U . . .
C57 C 0.2888(13) 0.3025(8) 0.1354(8) 0.121(8) Uani 1 1 d G U . . .
H57 H 0.2790 0.2700 0.1580 0.145 Uiso 1 1 calc R U . . .
C58 C 0.275(2) 0.4640(15) 0.1581(16) 0.130(8) Uani 1 1 d . U . . .
H58A H 0.3124 0.4596 0.1901 0.156 Uiso 1 1 calc R U . . .
H58B H 0.2885 0.5032 0.1423 0.156 Uiso 1 1 calc R U . . .
C59 C 0.1882(17) 0.4677(12) 0.1737(13) 0.102(6) Uani 1 1 d D U . . .
N10 N 0.207(2) 0.6934(10) 0.1069(10) 0.090(9) Uani 0.5 1 d G U P A 1
H10A H 0.2160 0.7263 0.0892 0.108 Uiso 0.5 1 calc R U P A 1
C61 C 0.1250(18) 0.6743(13) 0.1130(11) 0.090(9) Uani 0.5 1 d G U P A 1
H61 H 0.0796 0.6970 0.0980 0.108 Uiso 0.5 1 calc R U P A 1
C62 C 0.1106(16) 0.6211(13) 0.1416(12) 0.076(8) Uani 0.5 1 d G U P A 1
H62 H 0.0557 0.6083 0.1457 0.091 Uiso 0.5 1 calc R U P A 1
C63 C 0.178(2) 0.5870(10) 0.1641(11) 0.078(8) Uani 0.5 1 d G U P A 1
C64 C 0.2607(18) 0.6062(13) 0.1580(12) 0.091(9) Uani 0.5 1 d G U P A 1
H64 H 0.3061 0.5834 0.1730 0.109 Uiso 0.5 1 calc R U P A 1
C65 C 0.2750(16) 0.6594(14) 0.1294(12) 0.091(9) Uani 0.5 1 d G U P A 1
H65 H 0.3300 0.6722 0.1253 0.109 Uiso 0.5 1 calc R U P A 1
C60 C 0.175(3) 0.532(2) 0.194(2) 0.080(8) Uani 0.5 1 d . U P A 1
C66 C -0.0037(14) 0.4100(7) 0.2194(8) 0.057(7) Uani 0.5 1 d G U P A 2
H66 H -0.0073 0.4492 0.2341 0.069 Uiso 0.5 1 calc R U P A 2
C67 C 0.0519(13) 0.3990(8) 0.1808(9) 0.053(7) Uani 0.5 1 d DG U P A 2
C68 C 0.0572(12) 0.3405(9) 0.1589(8) 0.053(7) Uani 0.5 1 d G U P A 2
H68 H 0.0944 0.3332 0.1330 0.064 Uiso 0.5 1 calc R U P A 2
C69 C 0.0070(13) 0.2929(7) 0.1757(8) 0.058(7) Uani 0.5 1 d G U P A 2
H69 H 0.0106 0.2538 0.1610 0.069 Uiso 0.5 1 calc R U P A 2
N10' N -0.0485(12) 0.3039(8) 0.2143(8) 0.054(6) Uani 0.5 1 d G U P A 2
H10' H -0.0795 0.2745 0.2247 0.065 Uiso 0.5 1 calc R U P A 2
C71 C -0.0539(11) 0.3624(9) 0.2362(7) 0.046(6) Uani 0.5 1 d G U P A 2
H71 H -0.0910 0.3698 0.2621 0.055 Uiso 0.5 1 calc R U P A 2
C70 C 0.098(2) 0.4541(16) 0.1660(19) 0.085(7) Uani 0.5 1 d D U P A 2
N2 N 0.1736(14) 0.6919(7) 0.8145(9) 0.087(6) Uani 1 1 d . U . . .
H2A H 0.1675 0.7282 0.8272 0.104 Uiso 1 1 calc R U . . .
N3 N 0.3602(15) 0.1655(11) 0.5668(10) 0.103(6) Uani 1 1 d . U . . .
H3 H 0.3791 0.1788 0.5975 0.124 Uiso 1 1 calc R U . . .
N4 N 0.3563(15) -0.0383(11) 0.2406(11) 0.098(6) Uani 1 1 d . U . . .
H4A H 0.3853 -0.0634 0.2230 0.118 Uiso 1 1 calc R U . . .
N5 N 0.2972(11) 0.2729(6) 0.3222(6) 0.054(4) Uani 1 1 d . U . . .
H5A H 0.2698 0.2989 0.3399 0.065 Uiso 1 1 calc R U . . .
N6 N 0.6914(11) 0.2580(7) 0.0827(7) 0.058(4) Uani 1 1 d . U . . .
H6 H 0.7211 0.2842 0.0668 0.069 Uiso 1 1 calc R U . . .
N7 N 0.6202(17) -0.0458(11) 0.1683(11) 0.104(6) Uani 1 1 d . U . . .
H7 H 0.5894 -0.0612 0.1914 0.125 Uiso 1 1 calc R U . . .
N8 N 0.6226(15) 0.1475(10) -0.1665(11) 0.104(7) Uani 1 1 d . U . . .
H8 H 0.6048 0.1538 -0.1990 0.125 Uiso 1 1 calc R U . . .
O1W O 0.3504(7) 0.5692(5) 0.0461(6) 0.058(4) Uani 1 1 d . . . . .
O2W O 0.1383(8) 0.4108(5) 0.8562(6) 0.059(4) Uani 1 1 d . . . . .
O3W O 0.9897(14) 0.1165(9) 0.7175(7) 0.117(5) Uani 1 1 d . . . . .
O4W O 0.9161(17) 0.2201(8) 0.6726(9) 0.143(9) Uani 1 1 d . . . . .
O5W O 0.117(2) 0.2580(14) 0.7730(14) 0.26(2) Uani 1 1 d . . . . .
O11W O 0.748(2) 0.228(2) 0.7244(17) 0.117(5) Uani 0.5 1 d . . P . .
O12W O 0.176(2) 0.2003(16) 0.6743(12) 0.240(18) Uani 1 1 d . . . . .
O13W O 0.602(4) 0.181(2) 0.7321(14) 0.42(4) Uani 1 1 d . . . . .
O14W O 0.936(2) 0.0897(17) 0.1684(12) 0.30(3) Uani 1 1 d . . . . .
O6W O 0.056(2) 0.943(2) 0.1874(15) 0.117(5) Uani 0.5 1 d . . P . .

loop_
_atom_site_aniso_label
_atom_site_aniso_U_11
_atom_site_aniso_U_22
_atom_site_aniso_U_33
_atom_site_aniso_U_23
_atom_site_aniso_U_13
_atom_site_aniso_U_12
Mo1 0.0166(5) 0.0170(5) 0.0300(6) -0.0023(4) 0.0003(5) 0.0031(4)
Mo2 0.0170(5) 0.0205(5) 0.0274(6) -0.0005(4) 0.0024(5) 0.0024(4)
Mo3 0.0204(5) 0.0157(5) 0.0343(7) 0.0014(4) 0.0038(5) 0.0006(4)
Mo4 0.0204(5) 0.0202(5) 0.0284(6) -0.0012(4) 0.0026(5) 0.0033(4)
Mo5 0.0191(5) 0.0201(5) 0.0346(7) -0.0045(5) -0.0019(5) 0.0008(4)
Mo6 0.0188(5) 0.0214(5) 0.0309(7) -0.0005(5) 0.0017(5) 0.0002(4)
Mo7 0.0195(5) 0.0197(5) 0.0275(6) -0.0019(4) -0.0012(5) 0.0048(4)
Mo8 0.0192(5) 0.0199(5) 0.0265(6) -0.0032(4) 0.0000(5) 0.0040(4)
Mo9 0.0207(5) 0.0237(5) 0.0280(7) -0.0038(5) 0.0025(5) 0.0049(4)
Mo10 0.0202(5) 0.0226(5) 0.0271(6) -0.0032(4) -0.0018(5) 0.0029(4)
Mo11 0.0190(5) 0.0172(5) 0.0272(6) -0.0003(4) 0.0048(5) 0.0029(4)
Mo12 0.0182(5) 0.0206(5) 0.0308(7) -0.0036(5) -0.0013(5) 0.0000(4)
Mo13 0.0173(5) 0.0152(5) 0.0360(7) 0.0010(4) 0.0036(5) 0.0022(4)
Mo14 0.0200(5) 0.0203(5) 0.0317(7) -0.0025(5) 0.0032(5) 0.0038(4)
Mo15 0.0201(5) 0.0200(5) 0.0300(7) -0.0010(4) 0.0022(5) 0.0006(4)
Mo16 0.0163(5) 0.0155(5) 0.0298(7) 0.0008(4) 0.0038(5) 0.0017(4)
Mo17 0.0219(6) 0.0205(5) 0.0286(7) 0.0033(4) 0.0052(5) 0.0022(4)
Mo18 0.0204(5) 0.0191(5) 0.0296(7) -0.0030(4) 0.0020(5) 0.0000(4)
Mo19 0.0173(5) 0.0182(5) 0.0305(7) -0.0032(4) 0.0004(5) 0.0038(4)
Mo20 0.0197(5) 0.0175(5) 0.0336(7) 0.0016(4) 0.0054(5) 0.0011(4)
Mo21 0.0223(6) 0.0196(5) 0.0341(7) 0.0003(5) 0.0004(5) 0.0007(4)
Mo22 0.0222(6) 0.0220(5) 0.0283(7) 0.0011(4) 0.0056(5) 0.0038(4)
Mo23 0.0219(6) 0.0252(5) 0.0278(7) -0.0056(5) -0.0035(5) 0.0032(4)
Mo24 0.0202(6) 0.0175(5) 0.0332(7) 0.0012(4) 0.0051(5) 0.0035(4)
Cd1 0.0180(3) 0.0187(4) 0.0286(4) -0.0026(4) 0.0001(3) 0.0027(3)
Cd2 0.0211(3) 0.0183(4) 0.0307(4) 0.0018(4) 0.0050(3) 0.0039(3)
Al1 0.0188(19) 0.0177(17) 0.036(2) -0.0017(16) 0.0036(17) 0.0030(13)
Al2 0.0151(17) 0.0158(16) 0.028(2) -0.0030(14) 0.0014(16) 0.0021(12)
P1 0.0152(15) 0.0148(14) 0.0290(19) -0.0005(13) 0.0043(14) 0.0030(10)
P2 0.0247(17) 0.0187(15) 0.034(2) 0.0032(14) 0.0060(15) 0.0067(12)
P3 0.031(2) 0.0220(16) 0.043(2) -0.0003(16) 0.0028(17) -0.0060(13)
P4 0.0165(15) 0.0169(14) 0.0254(19) -0.0041(13) -0.0001(13) 0.0035(11)
P5 0.0193(16) 0.0166(14) 0.031(2) 0.0030(13) 0.0046(14) 0.0042(11)
P6 0.0209(17) 0.0209(15) 0.035(2) -0.0005(14) -0.0055(15) 0.0085(12)
P7 0.0170(15) 0.0158(14) 0.031(2) -0.0058(13) -0.0027(14) 0.0049(11)
P8 0.035(2) 0.042(2) 0.033(2) -0.0107(17) 0.0009(18) 0.0068(15)
P9 0.0311(19) 0.0298(18) 0.033(2) -0.0054(15) 0.0093(17) -0.0015(13)
P10 0.0259(19) 0.0354(19) 0.034(2) -0.0050(16) 0.0071(17) 0.0043(14)
P11 0.032(2) 0.0375(19) 0.032(2) -0.0099(16) 0.0029(17) 0.0044(14)
P12 0.0168(17) 0.041(2) 0.042(2) 0.0102(17) 0.0018(16) -0.0008(13)
P13 0.0298(19) 0.0187(16) 0.050(3) -0.0009(16) -0.0010(18) -0.0050(13)
P14 0.0203(18) 0.0333(19) 0.049(3) 0.0098(17) 0.0005(17) -0.0004(13)
P15 0.0194(16) 0.0202(15) 0.0254(19) -0.0011(13) -0.0008(14) 0.0065(11)
P16 0.0163(15) 0.0114(13) 0.0256(18) -0.0001(12) 0.0021(13) 0.0014(10)
O1 0.018(4) 0.022(4) 0.029(6) -0.001(4) 0.007(4) 0.001(3)
O2 0.019(5) 0.027(4) 0.025(5) 0.003(4) 0.000(4) -0.001(3)
O3 0.021(4) 0.015(4) 0.034(6) 0.000(4) 0.003(4) 0.005(3)
O4 0.018(4) 0.024(4) 0.032(6) -0.004(4) -0.002(4) 0.005(3)
O5 0.025(5) 0.017(4) 0.034(6) 0.001(4) 0.001(4) 0.000(3)
O6 0.023(5) 0.014(4) 0.040(6) -0.006(4) -0.002(4) 0.004(3)
O7 0.020(4) 0.018(4) 0.030(5) -0.003(4) 0.001(4) 0.006(3)
O8 0.018(4) 0.020(4) 0.032(6) -0.005(4) 0.003(4) 0.003(3)
O9 0.022(5) 0.019(4) 0.029(5) -0.006(4) 0.002(4) 0.005(3)
O10 0.019(4) 0.018(4) 0.029(5) -0.008(4) -0.001(4) 0.005(3)
O11 0.023(5) 0.028(5) 0.035(6) 0.003(4) 0.006(4) 0.005(3)
O12 0.016(4) 0.020(4) 0.026(5) 0.002(4) 0.006(4) -0.001(3)
O13 0.022(5) 0.018(4) 0.025(5) -0.002(4) 0.001(4) 0.003(3)
O14 0.018(4) 0.021(4) 0.030(5) -0.001(4) 0.001(4) 0.003(3)
O15 0.021(5) 0.025(4) 0.033(6) -0.009(4) 0.003(4) -0.005(3)
O16 0.024(5) 0.011(4) 0.036(6) -0.001(4) 0.011(4) 0.004(3)
O17 0.032(5) 0.019(4) 0.041(6) 0.001(4) -0.003(5) 0.003(3)
O18 0.017(4) 0.024(4) 0.034(6) -0.001(4) 0.008(4) 0.007(3)
O19 0.023(5) 0.023(4) 0.030(6) -0.004(4) 0.008(4) 0.002(3)
O20 0.020(5) 0.020(4) 0.022(5) -0.002(3) 0.003(4) 0.002(3)
O21 0.021(4) 0.016(4) 0.027(5) 0.002(4) 0.000(4) -0.002(3)
O22 0.022(5) 0.029(5) 0.033(6) -0.010(4) 0.002(4) 0.005(3)
O23 0.023(5) 0.021(4) 0.044(6) -0.009(4) 0.002(4) 0.006(3)
O24 0.024(5) 0.021(4) 0.026(5) 0.007(4) 0.006(4) 0.003(3)
O25 0.017(4) 0.020(4) 0.032(6) -0.004(4) 0.000(4) 0.005(3)
O26 0.022(5) 0.017(4) 0.039(6) -0.001(4) 0.008(4) 0.005(3)
O27 0.022(4) 0.016(4) 0.030(5) -0.003(4) 0.005(4) 0.008(3)
O28 0.023(5) 0.024(4) 0.021(5) 0.000(4) 0.009(4) 0.005(3)
O29 0.025(5) 0.011(4) 0.027(5) 0.000(3) 0.005(4) -0.001(3)
O30 0.020(4) 0.024(4) 0.017(5) -0.002(3) 0.001(4) 0.001(3)
O31 0.024(5) 0.024(4) 0.027(5) 0.004(4) -0.001(4) 0.004(3)
O32 0.017(4) 0.013(4) 0.027(5) -0.003(3) -0.004(4) 0.004(3)
O33 0.024(5) 0.024(4) 0.039(6) -0.006(4) -0.003(4) 0.000(3)
O34 0.019(5) 0.026(4) 0.036(6) 0.002(4) 0.004(4) 0.005(3)
O35 0.021(5) 0.025(4) 0.030(6) -0.002(4) 0.000(4) 0.004(3)
O36 0.024(5) 0.043(5) 0.028(6) -0.002(4) 0.001(4) -0.001(4)
O37 0.016(4) 0.026(4) 0.027(5) -0.008(4) 0.003(4) 0.006(3)
O38 0.031(5) 0.045(6) 0.032(6) -0.016(5) 0.001(5) 0.004(4)
O39 0.025(5) 0.025(4) 0.043(7) -0.002(4) 0.004(5) -0.008(3)
O40 0.014(4) 0.022(4) 0.034(6) 0.002(4) 0.007(4) 0.002(3)
O41 0.019(5) 0.024(4) 0.041(6) -0.004(4) -0.005(4) 0.006(3)
O42 0.025(5) 0.027(5) 0.042(6) -0.006(4) -0.001(4) -0.003(4)
O43 0.029(5) 0.032(5) 0.034(6) 0.005(4) 0.011(5) 0.003(4)
O44 0.029(6) 0.034(5) 0.045(7) 0.009(4) 0.011(5) -0.004(4)
O45 0.018(4) 0.026(4) 0.030(5) 0.003(4) -0.002(4) 0.003(3)
O46 0.020(5) 0.018(4) 0.044(6) 0.004(4) 0.005(4) 0.000(3)
O47 0.021(5) 0.027(5) 0.041(6) -0.004(4) -0.008(4) 0.011(3)
O48 0.022(5) 0.035(5) 0.048(7) -0.005(5) -0.003(5) 0.000(4)
O49 0.037(6) 0.035(5) 0.035(6) 0.000(4) 0.007(5) -0.002(4)
O50 0.017(4) 0.018(4) 0.030(5) 0.001(4) 0.006(4) 0.004(3)
O51 0.031(5) 0.032(5) 0.046(7) 0.008(4) 0.014(5) 0.009(4)
O52 0.021(5) 0.045(5) 0.028(6) 0.008(4) -0.007(4) -0.003(4)
O53 0.028(5) 0.035(5) 0.048(7) -0.001(5) 0.001(5) 0.001(4)
O54 0.024(5) 0.027(5) 0.042(7) 0.000(4) -0.004(4) -0.005(3)
O55 0.032(5) 0.019(4) 0.030(6) -0.003(4) -0.003(4) 0.001(3)
O56 0.029(5) 0.023(4) 0.047(7) 0.002(4) 0.014(5) 0.009(3)
O57 0.043(6) 0.022(4) 0.040(7) 0.003(4) 0.009(5) 0.000(4)
O58 0.024(5) 0.020(4) 0.050(7) 0.006(4) 0.002(5) 0.001(3)
O59 0.033(5) 0.016(4) 0.039(6) 0.005(4) 0.008(5) 0.005(3)
O60 0.041(6) 0.027(5) 0.038(6) 0.010(4) -0.006(5) -0.011(4)
O61 0.028(5) 0.033(5) 0.044(7) -0.009(4) -0.002(5) 0.006(4)
O62 0.038(6) 0.035(5) 0.034(6) 0.012(4) 0.006(5) 0.004(4)
O63 0.022(5) 0.033(5) 0.045(7) 0.006(5) 0.000(5) -0.006(4)
O64 0.026(5) 0.027(4) 0.031(6) -0.004(4) -0.002(4) 0.008(3)
O65 0.027(5) 0.039(5) 0.042(7) 0.004(5) -0.004(5) 0.005(4)
O66 0.033(5) 0.014(4) 0.050(7) 0.008(4) 0.013(5) 0.005(3)
O67 0.020(5) 0.029(5) 0.031(6) -0.003(4) -0.003(4) 0.005(3)
O68 0.021(5) 0.031(5) 0.050(7) 0.002(5) 0.012(5) -0.002(3)
O69 0.034(6) 0.032(5) 0.039(6) -0.009(4) 0.013(5) 0.001(4)
O70 0.021(5) 0.039(5) 0.028(6) -0.004(4) 0.004(4) -0.003(4)
O71 0.028(5) 0.028(5) 0.055(8) 0.004(5) -0.005(5) -0.007(4)
O72 0.030(5) 0.027(5) 0.056(8) 0.008(5) 0.004(5) -0.001(4)
O73 0.033(5) 0.025(5) 0.034(6) 0.008(4) 0.009(5) 0.006(4)
O74 0.038(5) 0.023(4) 0.032(6) 0.003(4) -0.005(4) -0.010(4)
O75 0.050(7) 0.028(5) 0.063(9) -0.011(5) 0.005(6) 0.014(4)
O76 0.045(6) 0.026(5) 0.051(8) 0.015(5) -0.003(6) 0.000(4)
O77 0.037(6) 0.014(4) 0.052(7) 0.003(4) 0.007(5) 0.000(3)
O78 0.030(5) 0.037(5) 0.029(6) -0.005(4) 0.009(4) -0.002(4)
O79 0.035(6) 0.059(7) 0.047(8) -0.023(6) 0.003(5) 0.014(5)
O80 0.043(6) 0.033(5) 0.038(7) -0.018(5) 0.008(5) -0.003(4)
O81 0.037(6) 0.039(5) 0.033(6) -0.001(5) -0.010(5) 0.008(4)
O82 0.041(6) 0.031(5) 0.043(7) 0.004(5) 0.003(5) -0.014(4)
O83 0.026(5) 0.029(5) 0.037(6) -0.015(4) -0.004(4) 0.003(4)
O84 0.022(5) 0.020(4) 0.031(6) 0.004(4) -0.001(4) 0.008(3)
O85 0.020(5) 0.036(5) 0.048(7) 0.008(5) 0.011(5) 0.002(4)
O86 0.030(5) 0.046(6) 0.033(6) -0.015(5) 0.005(5) 0.003(4)
O87 0.034(6) 0.036(5) 0.051(8) -0.007(5) 0.002(5) 0.010(4)
O88 0.025(5) 0.044(6) 0.057(8) 0.019(5) 0.011(5) 0.007(4)
O89 0.025(5) 0.016(4) 0.032(6) 0.001(4) 0.005(4) 0.002(3)
O90 0.046(7) 0.065(7) 0.043(8) -0.026(6) 0.008(6) 0.006(5)
O91 0.044(7) 0.052(6) 0.050(8) 0.000(6) 0.000(6) -0.025(5)
O92 0.060(8) 0.036(6) 0.057(8) -0.010(6) 0.000(6) 0.011(5)
O93 0.037(6) 0.059(7) 0.051(8) -0.009(6) 0.009(6) -0.002(5)
O94 0.046(7) 0.025(5) 0.075(9) -0.001(5) 0.011(6) 0.001(4)
O95 0.021(5) 0.024(4) 0.037(6) 0.000(4) 0.000(4) 0.001(3)
O96 0.021(4) 0.015(4) 0.033(5) 0.002(4) 0.004(4) 0.000(3)
O97 0.022(5) 0.024(4) 0.025(5) -0.003(4) 0.009(4) 0.001(3)
O98 0.036(6) 0.035(5) 0.044(7) -0.011(5) -0.001(5) 0.004(4)
O99 0.023(5) 0.033(5) 0.028(6) -0.005(4) -0.004(4) 0.011(4)
O100 0.020(5) 0.024(4) 0.033(6) 0.001(4) 0.001(4) 0.001(3)
O101 0.024(5) 0.024(4) 0.033(6) -0.003(4) 0.001(4) 0.005(3)
O102 0.020(4) 0.018(4) 0.029(5) -0.002(4) 0.000(4) 0.001(3)
O103 0.030(5) 0.014(4) 0.033(6) 0.002(4) 0.009(4) 0.005(3)
O104 0.020(5) 0.025(4) 0.038(6) -0.001(4) 0.013(4) 0.000(3)
O105 0.020(5) 0.024(4) 0.023(5) -0.009(4) 0.000(4) 0.005(3)
O106 0.017(4) 0.025(4) 0.043(6) 0.002(4) 0.000(4) 0.003(3)
O107 0.021(5) 0.035(5) 0.028(6) 0.002(4) 0.006(4) -0.002(3)
O108 0.029(5) 0.021(4) 0.025(5) 0.005(4) 0.003(4) 0.001(3)
O109 0.023(5) 0.023(4) 0.039(6) -0.007(4) -0.010(4) 0.007(3)
O110 0.024(5) 0.015(4) 0.040(6) 0.000(4) -0.002(4) 0.001(3)
O111 0.035(5) 0.017(4) 0.037(6) -0.014(4) 0.001(4) 0.000(3)
O112 0.026(5) 0.028(5) 0.034(6) -0.004(4) -0.003(4) 0.005(3)
O113 0.023(5) 0.048(6) 0.039(7) 0.004(5) -0.001(5) -0.008(4)
O114 0.026(5) 0.046(6) 0.050(7) 0.001(5) 0.014(5) -0.003(4)
O115 0.036(6) 0.038(5) 0.035(6) -0.008(4) -0.001(5) -0.001(4)
O116 0.022(5) 0.038(5) 0.047(7) -0.010(5) -0.005(5) 0.003(4)
O117 0.029(5) 0.037(5) 0.043(7) -0.001(5) 0.008(5) -0.001(4)
O118 0.035(6) 0.038(5) 0.033(6) -0.004(4) 0.002(5) 0.002(4)
O119 0.066(10) 0.177(17) 0.072(12) 0.057(12) 0.034(9) 0.079(11)
O120 0.145(16) 0.070(9) 0.064(11) 0.010(8) -0.043(10) -0.062(9)
O121 0.044(6) 0.032(5) 0.028(6) 0.004(4) 0.010(5) -0.002(4)
O122 0.022(5) 0.040(5) 0.041(7) 0.005(5) -0.008(5) -0.005(4)
O123 0.171(19) 0.091(11) 0.105(15) 0.053(11) -0.087(14) -0.096(12)
O124 0.063(8) 0.046(6) 0.027(6) -0.011(5) -0.001(5) 0.012(5)
O125 0.089(13) 0.21(2) 0.097(15) 0.106(15) 0.052(11) 0.113(14)
O126 0.041(6) 0.053(6) 0.041(7) -0.017(5) 0.017(5) -0.012(5)
O127 0.037(6) 0.049(6) 0.073(10) 0.007(6) -0.004(6) -0.021(5)
O128 0.049(7) 0.064(7) 0.035(7) -0.021(6) 0.002(6) 0.004(5)
N1 0.33(3) 0.147(18) 0.18(2) 0.022(17) -0.11(2) 0.050(19)
C1 0.29(2) 0.089(16) 0.16(2) -0.001(16) -0.11(2) -0.024(17)
C2 0.31(2) 0.120(17) 0.21(2) -0.034(17) -0.135(19) 0.010(18)
C3 0.28(2) 0.059(12) 0.166(18) -0.020(14) -0.112(18) 0.012(15)
C4 0.30(2) 0.132(17) 0.177(19) -0.001(16) -0.109(19) 0.022(17)
C5 0.31(3) 0.119(17) 0.19(2) 0.009(18) -0.11(2) 0.031(19)
C6 0.30(2) 0.104(16) 0.175(19) -0.043(16) -0.098(19) 0.039(17)
C7 0.24(2) 0.088(13) 0.153(17) -0.041(14) -0.061(17) 0.041(15)
C8 0.245(19) 0.077(13) 0.137(16) -0.037(13) -0.043(16) 0.031(14)
C9 0.123(16) 0.071(12) 0.068(13) -0.007(11) 0.024(12) 0.008(11)
C10 0.148(16) 0.041(9) 0.078(13) -0.002(9) 0.017(13) 0.000(10)
C11 0.191(18) 0.045(10) 0.073(12) -0.023(10) -0.014(13) 0.017(11)
C12 0.193(18) 0.068(12) 0.108(15) 0.000(12) -0.009(15) -0.009(13)
C13 0.160(17) 0.044(10) 0.094(15) 0.004(11) -0.004(14) -0.002(11)
C14 0.038(10) 0.129(14) 0.104(15) -0.030(13) 0.008(11) 0.014(10)
C15 0.051(10) 0.078(11) 0.082(13) -0.022(10) 0.015(10) 0.000(8)
C16 0.046(9) 0.064(10) 0.095(13) -0.004(10) -0.001(10) 0.014(8)
C17 0.037(10) 0.085(12) 0.114(15) 0.013(12) -0.004(11) 0.014(8)
C18 0.063(12) 0.113(14) 0.102(16) 0.009(14) 0.032(12) 0.031(11)
C19 0.073(12) 0.134(14) 0.087(13) 0.028(12) -0.003(11) 0.002(11)
C20 0.060(11) 0.125(14) 0.097(14) 0.007(13) -0.002(11) 0.001(11)
C21 0.102(14) 0.129(15) 0.073(13) 0.001(13) 0.020(12) 0.003(12)
C22 0.086(14) 0.132(16) 0.095(16) 0.021(14) -0.019(13) 0.029(13)
C23 0.092(14) 0.138(15) 0.086(14) 0.015(13) -0.014(13) 0.014(12)
C24 0.076(12) 0.099(12) 0.064(12) 0.020(11) -0.019(10) 0.003(10)
C25 0.077(13) 0.120(14) 0.064(13) -0.025(12) -0.003(11) 0.012(11)
C26 0.094(15) 0.131(16) 0.076(15) -0.007(14) -0.002(13) 0.005(14)
C27 0.067(11) 0.046(8) 0.050(10) -0.016(8) 0.000(9) 0.003(7)
C28 0.049(9) 0.046(8) 0.036(9) -0.005(7) -0.006(7) -0.006(6)
C29 0.043(8) 0.033(7) 0.033(8) -0.002(6) 0.008(7) 0.000(6)
C30 0.036(8) 0.064(9) 0.043(9) -0.010(7) -0.001(7) -0.008(7)
C31 0.039(9) 0.081(11) 0.052(11) -0.002(9) 0.003(8) 0.010(8)
C32 0.046(8) 0.046(8) 0.047(9) -0.008(7) 0.020(7) -0.005(6)
C33 0.059(8) 0.042(8) 0.048(7) -0.001(7) 0.020(6) -0.004(7)
C34 0.037(7) 0.038(7) 0.045(9) 0.000(6) 0.012(7) -0.002(6)
C35 0.041(9) 0.070(10) 0.059(11) 0.002(9) 0.009(8) -0.021(7)
C36 0.041(8) 0.059(9) 0.037(9) 0.019(7) 0.003(7) -0.007(6)
C37 0.034(7) 0.033(6) 0.027(7) -0.001(6) 0.001(6) -0.005(5)
C38 0.033(8) 0.043(8) 0.056(10) 0.007(7) -0.006(7) 0.004(6)
C39 0.071(10) 0.042(8) 0.037(9) 0.006(7) 0.015(8) 0.005(7)
C40 0.129(17) 0.140(16) 0.067(14) 0.028(13) -0.002(14) -0.027(14)
C41 0.125(16) 0.120(15) 0.066(13) 0.018(12) 0.005(13) -0.024(13)
C42 0.118(15) 0.099(13) 0.051(11) 0.001(11) -0.016(12) 0.003(12)
C43 0.133(17) 0.134(16) 0.068(14) -0.012(13) -0.033(14) -0.008(14)
C44 0.113(17) 0.140(17) 0.074(15) -0.014(14) -0.014(14) -0.020(14)
C45 0.153(18) 0.140(17) 0.080(15) 0.022(14) -0.010(15) -0.010(15)
C46 0.151(16) 0.138(15) 0.102(15) 0.000(14) -0.033(14) -0.036(14)
C47 0.112(14) 0.100(13) 0.113(15) 0.008(12) -0.046(13) -0.041(12)
C48 0.058(12) 0.114(14) 0.109(16) 0.002(13) 0.029(12) -0.032(11)
C49 0.037(10) 0.091(12) 0.124(16) 0.002(12) 0.002(11) -0.014(9)
C50 0.050(10) 0.053(9) 0.105(14) -0.009(10) -0.014(10) -0.011(8)
C51 0.051(10) 0.092(12) 0.094(14) 0.016(11) 0.012(10) -0.010(9)
C52 0.049(11) 0.112(14) 0.123(17) 0.014(14) 0.010(12) -0.014(10)
N9 0.094(13) 0.070(11) 0.162(18) -0.047(12) 0.008(13) 0.002(10)
C53 0.065(12) 0.067(11) 0.129(17) 0.002(13) 0.014(12) -0.002(10)
C54 0.081(14) 0.089(13) 0.169(19) -0.019(14) 0.026(14) -0.007(11)
C55 0.108(14) 0.096(13) 0.155(17) -0.050(13) -0.016(14) 0.022(12)
C56 0.099(13) 0.126(14) 0.129(15) -0.043(13) 0.030(13) 0.002(12)
C57 0.108(16) 0.111(15) 0.146(19) -0.010(15) 0.016(15) -0.020(13)
C58 0.133(15) 0.120(14) 0.136(15) -0.032(14) 0.000(14) -0.005(13)
C59 0.094(12) 0.095(12) 0.119(13) -0.027(11) 0.022(11) 0.010(11)
N10 0.13(2) 0.078(17) 0.058(17) -0.020(15) 0.004(17) 0.000(17)
C61 0.12(2) 0.095(18) 0.051(17) -0.015(16) -0.013(17) 0.017(18)
C62 0.092(17) 0.065(15) 0.072(16) -0.014(14) 0.017(15) 0.002(14)
C63 0.114(17) 0.064(14) 0.057(15) -0.025(13) 0.004(15) -0.017(14)
C64 0.114(18) 0.083(16) 0.072(16) -0.022(15) -0.006(16) -0.015(15)
C65 0.11(2) 0.092(18) 0.066(18) -0.022(16) -0.009(17) -0.017(17)
C60 0.106(16) 0.065(14) 0.069(15) -0.016(14) -0.002(15) 0.003(14)
C66 0.062(14) 0.070(15) 0.040(14) 0.003(13) 0.002(14) 0.012(13)
C67 0.061(14) 0.062(14) 0.034(13) 0.007(12) -0.002(12) 0.005(12)
C68 0.053(13) 0.057(13) 0.049(14) -0.002(13) 0.000(12) 0.009(12)
C69 0.046(14) 0.081(16) 0.048(15) 0.014(14) 0.019(13) 0.029(13)
N10' 0.060(14) 0.068(14) 0.034(13) 0.015(12) 0.002(12) -0.004(12)
C71 0.042(13) 0.058(14) 0.034(13) 0.004(12) -0.019(11) -0.010(12)
C70 0.089(14) 0.083(13) 0.083(14) 0.002(13) -0.003(13) -0.009(13)
N2 0.116(14) 0.037(8) 0.105(14) -0.025(9) -0.001(12) 0.009(8)
N3 0.089(13) 0.142(15) 0.077(13) -0.028(12) 0.002(11) 0.021(12)
N4 0.079(12) 0.115(13) 0.103(15) -0.002(12) 0.014(11) 0.031(11)
N5 0.077(10) 0.050(8) 0.037(8) -0.006(6) 0.020(8) 0.020(7)
N6 0.069(10) 0.054(8) 0.054(10) 0.014(7) 0.022(8) -0.022(7)
N7 0.099(14) 0.125(14) 0.089(14) 0.013(12) 0.007(12) -0.006(12)
N8 0.080(12) 0.121(13) 0.110(15) 0.017(12) 0.005(12) -0.039(11)
O1W 0.040(7) 0.042(6) 0.095(11) 0.013(7) 0.010(7) 0.005(5)
O2W 0.045(7) 0.044(6) 0.087(11) 0.013(7) 0.010(7) -0.002(5)
O3W 0.096(10) 0.159(14) 0.091(13) 0.009(10) -0.013(10) -0.032(10)
O4W 0.23(3) 0.074(11) 0.129(19) -0.026(12) 0.020(18) -0.032(13)
O5W 0.32(4) 0.21(3) 0.27(4) 0.18(3) 0.12(3) 0.19(3)
O11W 0.096(10) 0.159(14) 0.091(13) 0.009(10) -0.013(10) -0.032(10)
O12W 0.33(5) 0.27(4) 0.13(2) 0.07(3) 0.06(3) 0.11(3)
O13W 0.61(9) 0.46(7) 0.16(3) 0.15(4) -0.23(4) -0.29(7)
O14W 0.28(4) 0.41(5) 0.23(3) -0.25(3) 0.22(3) -0.25(3)
O6W 0.096(10) 0.159(14) 0.091(13) 0.009(10) -0.013(10) -0.032(10)

loop_
_atom_type_symbol
_atom_type_description
_atom_type_scat_dispersion_real
_atom_type_scat_dispersion_imag
_atom_type_scat_source
C C 0.0033 0.0016 'International Tables Vol C Tables 4.2.6.8 and 6.1.1.4'
H H 0.0000 0.0000 'International Tables Vol C Tables 4.2.6.8 and 6.1.1.4'
N N 0.0061 0.0033 'International Tables Vol C Tables 4.2.6.8 and 6.1.1.4'
O O 0.0106 0.0060 'International Tables Vol C Tables 4.2.6.8 and 6.1.1.4'
Mo Mo -1.6832 0.6857 'International Tables Vol C Tables 4.2.6.8 and 6.1.1.4'
P P 0.1023 0.0942 'International Tables Vol C Tables 4.2.6.8 and 6.1.1.4'
Cd Cd -0.8075 1.2024 'International Tables Vol C Tables 4.2.6.8 and 6.1.1.4'
Al Al 0.0645 0.0514 'International Tables Vol C Tables 4.2.6.8 and 6.1.1.4'

loop_
_geom_angle_atom_site_label_1
_geom_angle_atom_site_label_2
_geom_angle_atom_site_label_3
_geom_angle
_geom_angle_site_symmetry_1
_geom_angle_site_symmetry_3
_geom_angle_publ_flag
O54 Mo1 O101 105.1(5) . . ?
O54 Mo1 O3 103.0(4) . . ?
O101 Mo1 O3 94.4(4) . . ?
O54 Mo1 O106 96.9(4) . 1_465 ?
O101 Mo1 O106 85.6(4) . 1_465 ?
O3 Mo1 O106 159.4(3) . 1_465 ?
O54 Mo1 O4 97.1(4) . . ?
O101 Mo1 O4 156.9(4) . . ?
O3 Mo1 O4 86.7(4) . . ?
O106 Mo1 O4 85.4(4) 1_465 . ?
O54 Mo1 O25 167.6(5) . . ?
O101 Mo1 O25 86.0(4) . . ?
O3 Mo1 O25 81.2(3) . . ?
O106 Mo1 O25 78.2(3) 1_465 . ?
O4 Mo1 O25 71.3(3) . . ?
O54 Mo1 Mo4 102.2(4) . . ?
O101 Mo1 Mo4 47.6(3) . . ?
O3 Mo1 Mo4 48.0(3) . . ?
O106 Mo1 Mo4 132.5(3) 1_465 . ?
O4 Mo1 Mo4 133.6(2) . . ?
O25 Mo1 Mo4 89.4(3) . . ?
O53 Mo2 O19 105.8(4) . . ?
O53 Mo2 O20 102.2(5) . . ?
O19 Mo2 O20 94.4(4) . . ?
O53 Mo2 O70 97.1(5) . . ?
O19 Mo2 O70 85.3(4) . . ?
O20 Mo2 O70 159.9(4) . . ?
O53 Mo2 O24 100.9(4) . . ?
O19 Mo2 O24 152.4(4) . . ?
O20 Mo2 O24 86.7(3) . . ?
O70 Mo2 O24 84.5(4) . . ?
O53 Mo2 O29 171.5(4) . . ?
O19 Mo2 O29 82.1(3) . . ?
O20 Mo2 O29 80.1(3) . . ?
O70 Mo2 O29 80.0(3) . . ?
O24 Mo2 O29 70.9(3) . . ?
O53 Mo2 Mo16 102.1(4) . . ?
O19 Mo2 Mo16 47.2(3) . . ?
O20 Mo2 Mo16 48.4(2) . . ?
O70 Mo2 Mo16 132.0(3) . . ?
O24 Mo2 Mo16 132.8(3) . . ?
O29 Mo2 Mo16 85.6(2) . . ?
O72 Mo3 O104 106.2(5) . . ?
O72 Mo3 O27 101.6(4) . . ?
O104 Mo3 O27 95.2(4) . . ?
O72 Mo3 O39 96.1(4) . . ?
O104 Mo3 O39 84.8(4) . . ?
O27 Mo3 O39 161.5(4) . . ?
O72 Mo3 O46 97.8(5) . . ?
O104 Mo3 O46 154.8(4) . . ?
O27 Mo3 O46 87.2(4) . . ?
O39 Mo3 O46 85.2(4) . . ?
O72 Mo3 O21 168.8(5) . . ?
O104 Mo3 O21 83.7(4) . . ?
O27 Mo3 O21 82.3(3) . . ?
O39 Mo3 O21 79.3(3) . . ?
O46 Mo3 O21 71.7(3) . . ?
O72 Mo3 Mo17 101.3(4) . . ?
O104 Mo3 Mo17 48.2(3) . . ?
O27 Mo3 Mo17 48.5(3) . . ?
O39 Mo3 Mo17 132.7(3) . . ?
O46 Mo3 Mo17 134.4(2) . . ?
O21 Mo3 Mo17 89.3(2) . . ?
O44 Mo4 O101 105.5(5) . . ?
O44 Mo4 O3 102.1(5) . . ?
O101 Mo4 O3 94.2(4) . . ?
O44 Mo4 O78 96.1(5) . . ?
O101 Mo4 O78 85.7(4) . . ?
O3 Mo4 O78 161.0(4) . . ?
O44 Mo4 O45 100.8(4) . . ?
O101 Mo4 O45 152.5(3) . . ?
O3 Mo4 O45 88.0(4) . . ?
O78 Mo4 O45 83.6(4) . . ?
O44 Mo4 O30 170.4(5) . . ?
O101 Mo4 O30 82.5(3) . . ?
O3 Mo4 O30 82.1(3) . . ?
O78 Mo4 O30 79.0(3) . . ?
O45 Mo4 O30 70.6(3) . . ?
O44 Mo4 Mo1 101.8(4) . . ?
O101 Mo4 Mo1 47.0(3) . . ?
O3 Mo4 Mo1 48.5(2) . . ?
O78 Mo4 Mo1 132.2(3) . . ?
O45 Mo4 Mo1 134.1(3) . . ?
O30 Mo4 Mo1 87.4(2) . . ?
O48 Mo5 O111 104.4(5) . . ?
O48 Mo5 O105 101.4(4) . . ?
O111 Mo5 O105 95.3(4) . . ?
O48 Mo5 O71 96.4(4) . . ?
O111 Mo5 O71 85.7(4) . . ?
O105 Mo5 O71 161.3(4) . . ?
O48 Mo5 O100 98.3(4) . . ?
O111 Mo5 O100 156.5(4) . . ?
O105 Mo5 O100 85.8(4) . . ?
O71 Mo5 O100 86.0(4) . . ?
O48 Mo5 O14 169.7(5) . . ?
O111 Mo5 O14 84.4(4) . . ?
O105 Mo5 O14 82.7(3) . . ?
O71 Mo5 O14 78.8(3) . . ?
O100 Mo5 O14 72.4(3) . . ?
O48 Mo5 Mo23 100.5(4) . . ?
O111 Mo5 Mo23 48.2(3) . . ?
O105 Mo5 Mo23 48.4(3) . . ?
O71 Mo5 Mo23 133.5(3) . . ?
O100 Mo5 Mo23 133.0(2) . . ?
O14 Mo5 Mo23 89.3(2) . . ?
O114 Mo6 O95 105.9(5) . . ?
O114 Mo6 O9 101.6(4) . . ?
O95 Mo6 O9 94.5(4) . . ?
O114 Mo6 O60 96.0(5) . . ?
O95 Mo6 O60 88.0(4) . . ?
O9 Mo6 O60 160.7(4) . . ?
O114 Mo6 O2 100.2(5) . . ?
O95 Mo6 O2 153.1(4) . . ?
O9 Mo6 O2 86.4(4) . . ?
O60 Mo6 O2 82.9(4) . . ?
O114 Mo6 O102 170.1(4) . . ?
O95 Mo6 O102 82.2(4) . . ?
O9 Mo6 O102 83.0(3) . . ?
O60 Mo6 O102 78.4(4) . . ?
O2 Mo6 O102 71.2(3) . . ?
O114 Mo6 Mo8 100.8(4) . . ?
O95 Mo6 Mo8 47.5(3) . . ?
O9 Mo6 Mo8 48.5(3) . . ?
O60 Mo6 Mo8 135.2(3) . . ?
O2 Mo6 Mo8 133.1(2) . . ?
O102 Mo6 Mo8 88.8(2) . . ?
O36 Mo7 O17 107.3(5) . . ?
O36 Mo7 O10 103.0(4) . . ?
O17 Mo7 O10 94.4(4) . . ?
O36 Mo7 O64 95.3(4) . . ?
O17 Mo7 O64 86.6(4) . . ?
O10 Mo7 O64 160.4(4) . . ?
O36 Mo7 O15 98.6(4) . . ?
O17 Mo7 O15 152.9(4) . . ?
O10 Mo7 O15 87.1(4) . . ?
O64 Mo7 O15 83.2(4) . . ?
O36 Mo7 O37 168.2(4) . . ?
O17 Mo7 O37 83.7(4) . . ?
O10 Mo7 O37 79.7(3) . . ?
O64 Mo7 O37 81.0(3) . . ?
O15 Mo7 O37 69.9(3) . . ?
O36 Mo7 Mo21 102.0(3) . . ?
O17 Mo7 Mo21 47.7(3) . . ?
O10 Mo7 Mo21 48.5(2) . . ?
O64 Mo7 Mo21 134.1(3) . . ?
O15 Mo7 Mo21 134.1(3) . . ?
O37 Mo7 Mo21 88.4(2) . . ?
O118 Mo8 O95 106.5(5) . . ?
O118 Mo8 O9 103.2(4) . . ?
O95 Mo8 O9 94.5(4) . . ?
O118 Mo8 O67 93.5(4) . 1_465 ?
O95 Mo8 O67 87.5(4) . 1_465 ?
O9 Mo8 O67 161.8(4) . 1_465 ?
O118 Mo8 O4 97.9(4) . . ?
O95 Mo8 O4 154.0(4) . . ?
O9 Mo8 O4 88.3(3) . . ?
O67 Mo8 O4 82.2(3) 1_465 . ?
O118 Mo8 O25 168.6(4) . . ?
O95 Mo8 O25 83.8(4) . . ?
O9 Mo8 O25 80.2(3) . . ?
O67 Mo8 O25 82.1(3) 1_465 . ?
O4 Mo8 O25 71.1(3) . . ?
O118 Mo8 Mo6 102.5(4) . . ?
O95 Mo8 Mo6 47.8(3) . . ?
O9 Mo8 Mo6 48.3(2) . . ?
O67 Mo8 Mo6 135.0(2) 1_465 . ?
O4 Mo8 Mo6 135.1(2) . . ?
O25 Mo8 Mo6 87.9(2) . . ?
O117 Mo9 O22 106.1(5) . . ?
O117 Mo9 O7 103.0(4) . . ?
O22 Mo9 O7 94.7(4) . . ?
O117 Mo9 O86 95.9(5) . . ?
O22 Mo9 O86 85.2(4) . . ?
O7 Mo9 O86 160.3(4) . . ?
O117 Mo9 O112 99.6(5) . . ?
O22 Mo9 O112 153.0(4) . . ?
O7 Mo9 O112 87.6(4) . . ?
O86 Mo9 O112 83.8(4) . . ?
O117 Mo9 O35 169.7(5) . . ?
O22 Mo9 O35 82.7(3) . . ?
O7 Mo9 O35 81.4(3) . . ?
O86 Mo9 O35 79.0(4) . . ?
O112 Mo9 O35 71.0(3) . . ?
O117 Mo9 Mo19 102.8(4) . . ?
O22 Mo9 Mo19 47.3(3) . . ?
O7 Mo9 Mo19 48.7(2) . . ?
O86 Mo9 Mo19 132.1(3) . . ?
O112 Mo9 Mo19 134.2(3) . . ?
O35 Mo9 Mo19 87.2(2) . . ?
O65 Mo10 O33 106.1(5) . . ?
O65 Mo10 O8 103.4(4) . . ?
O33 Mo10 O8 93.9(4) . . ?
O65 Mo10 O115 96.5(5) . . ?
O33 Mo10 O115 86.0(4) . . ?
O8 Mo10 O115 159.4(4) . . ?
O65 Mo10 O45 97.2(4) . . ?
O33 Mo10 O45 155.9(4) . . ?
O8 Mo10 O45 86.6(4) . . ?
O115 Mo10 O45 85.3(4) . . ?
O65 Mo10 O30 168.0(4) . . ?
O33 Mo10 O30 84.9(3) . . ?
O8 Mo10 O30 80.4(3) . . ?
O115 Mo10 O30 79.0(4) . . ?
O45 Mo10 O30 71.4(3) . . ?
O65 Mo10 Mo12 102.6(4) . . ?
O33 Mo10 Mo12 47.0(3) . . ?
O8 Mo10 Mo12 48.3(2) . . ?
O115 Mo10 Mo12 132.4(3) . . ?
O45 Mo10 Mo12 133.6(3) . . ?
O30 Mo10 Mo12 88.4(2) . . ?
O57 Mo11 O6 107.5(5) . . ?
O57 Mo11 O89 103.8(4) . . ?
O6 Mo11 O89 94.8(4) . . ?
O57 Mo11 O103 94.0(4) . . ?
O6 Mo11 O103 87.7(3) . . ?
O89 Mo11 O103 160.3(4) . . ?
O57 Mo11 O1 98.1(4) . . ?
O6 Mo11 O1 152.9(4) . . ?
O89 Mo11 O1 87.7(3) . . ?
O103 Mo11 O1 81.5(3) . . ?
O57 Mo11 O13 167.5(4) . . ?
O6 Mo11 O13 84.1(4) . . ?
O89 Mo11 O13 79.2(3) . . ?
O103 Mo11 O13 81.6(3) . . ?
O1 Mo11 O13 69.7(3) . . ?
O57 Mo11 Mo18 103.0(3) . . ?
O6 Mo11 Mo18 48.0(2) . . ?
O89 Mo11 Mo18 48.6(3) . . ?
O103 Mo11 Mo18 135.4(3) . . ?
O1 Mo11 Mo18 134.7(2) . . ?
O13 Mo11 Mo18 88.2(2) . . ?
O116 Mo12 O33 105.9(5) . . ?
O116 Mo12 O8 102.1(4) . . ?
O33 Mo12 O8 95.4(4) . . ?
O116 Mo12 O74 96.8(4) . . ?
O33 Mo12 O74 86.0(4) . . ?
O8 Mo12 O74 159.8(4) . . ?
O116 Mo12 O2 97.6(4) . . ?
O33 Mo12 O2 155.8(4) . . ?
O8 Mo12 O2 85.2(4) . . ?
O74 Mo12 O2 85.4(4) . . ?
O116 Mo12 O102 169.0(5) . . ?
O33 Mo12 O102 83.7(4) . . ?
O8 Mo12 O102 82.0(3) . . ?
O74 Mo12 O102 78.1(3) . . ?
O2 Mo12 O102 72.4(3) . . ?
O116 Mo12 Mo10 101.6(4) . . ?
O33 Mo12 Mo10 47.9(3) . . ?
O8 Mo12 Mo10 48.9(3) . . ?
O74 Mo12 Mo10 133.5(3) . . ?
O2 Mo12 Mo10 132.9(2) . . ?
O102 Mo12 Mo10 88.8(2) . . ?
O63 Mo13 O84 107.3(5) . . ?
O63 Mo13 O16 103.3(4) . . ?
O84 Mo13 O16 95.0(4) . . ?
O63 Mo13 O58 97.3(4) . . ?
O84 Mo13 O58 84.5(4) . . ?
O16 Mo13 O58 158.5(4) . . ?
O63 Mo13 O5 94.4(5) . . ?
O84 Mo13 O5 157.5(4) . . ?
O16 Mo13 O5 85.3(4) . . ?
O58 Mo13 O5 87.1(4) . . ?
O63 Mo13 O12 164.1(5) . . ?
O84 Mo13 O12 87.3(4) . . ?
O16 Mo13 O12 81.0(3) . . ?
O58 Mo13 O12 77.5(3) . . ?
O5 Mo13 O12 70.5(3) . . ?
O63 Mo13 Mo14 103.5(4) . . ?
O84 Mo13 Mo14 48.1(2) . . ?
O16 Mo13 Mo14 48.4(3) . . ?
O58 Mo13 Mo14 131.9(3) . . ?
O5 Mo13 Mo14 132.8(2) . . ?
O12 Mo13 Mo14 90.8(2) . . ?
O122 Mo14 O84 106.6(4) . . ?
O122 Mo14 O16 103.4(5) . . ?
O84 Mo14 O16 94.4(4) . . ?
O122 Mo14 O69 96.4(5) . . ?
O84 Mo14 O69 84.3(4) . . ?
O16 Mo14 O69 159.7(4) . . ?
O122 Mo14 O31 100.5(4) . . ?
O84 Mo14 O31 151.5(4) . . ?
O16 Mo14 O31 87.8(3) . . ?
O69 Mo14 O31 83.9(4) . . ?
O122 Mo14 O50 170.2(4) . . ?
O84 Mo14 O50 81.7(3) . . ?
O16 Mo14 O50 80.8(3) . . ?
O69 Mo14 O50 79.0(4) . . ?
O31 Mo14 O50 70.6(3) . . ?
O122 Mo14 Mo13 103.0(4) . . ?
O84 Mo14 Mo13 47.7(3) . . ?
O16 Mo14 Mo13 48.2(2) . . ?
O69 Mo14 Mo13 131.5(3) . . ?
O31 Mo14 Mo13 133.7(3) . . ?
O50 Mo14 Mo13 86.4(2) . . ?
O98 Mo15 O97 105.5(5) . . ?
O98 Mo15 O18 101.6(5) . . ?
O97 Mo15 O18 95.3(4) . . ?
O98 Mo15 O52 97.6(5) . . ?
O97 Mo15 O52 85.2(4) . . ?
O18 Mo15 O52 159.9(4) . . ?
O98 Mo15 O108 100.2(4) . . ?
O97 Mo15 O108 153.5(4) . . ?
O18 Mo15 O108 85.8(4) . . ?
O52 Mo15 O108 84.9(4) . . ?
O98 Mo15 O96 170.5(4) . . ?
O97 Mo15 O96 83.0(3) . . ?
O18 Mo15 O96 81.4(3) . . ?
O52 Mo15 O96 78.7(4) . . ?
O108 Mo15 O96 70.9(3) . . ?
O98 Mo15 Mo24 100.7(4) . . ?
O97 Mo15 Mo24 47.9(3) . . ?
O18 Mo15 Mo24 48.9(2) . . ?
O52 Mo15 Mo24 132.6(3) . . ?
O108 Mo15 Mo24 133.1(3) . . ?
O96 Mo15 Mo24 88.1(2) . . ?
O68 Mo16 O19 106.7(5) . . ?
O68 Mo16 O20 102.7(4) . . ?
O19 Mo16 O20 95.6(4) . . ?
O68 Mo16 O110 97.4(4) . . ?
O19 Mo16 O110 85.4(4) . . ?
O20 Mo16 O110 158.6(3) . . ?
O68 Mo16 O1 93.8(4) . . ?
O19 Mo16 O1 158.5(4) . . ?
O20 Mo16 O1 85.5(3) . . ?
O110 Mo16 O1 85.9(4) . . ?
O68 Mo16 O13 163.4(5) . . ?
O19 Mo16 O13 88.7(4) . . ?
O20 Mo16 O13 81.2(3) . . ?
O110 Mo16 O13 77.4(3) . . ?
O1 Mo16 O13 70.2(3) . . ?
O68 Mo16 Mo2 103.3(4) . . ?
O19 Mo16 Mo2 48.1(3) . . ?
O20 Mo16 Mo2 48.8(3) . . ?
O110 Mo16 Mo2 132.7(3) . . ?
O1 Mo16 Mo2 133.5(2) . . ?
O13 Mo16 Mo2 91.5(2) . . ?
O76 Mo17 O104 105.9(5) . . ?
O76 Mo17 O27 102.1(5) . . ?
O104 Mo17 O27 94.6(4) . . ?
O76 Mo17 O121 97.3(5) . . ?
O104 Mo17 O121 85.3(4) . . ?
O27 Mo17 O121 159.8(4) . . ?
O76 Mo17 O24 99.4(4) . . ?
O104 Mo17 O24 153.8(3) . . ?
O27 Mo17 O24 86.5(4) . . ?
O121 Mo17 O24 84.9(4) . . ?
O76 Mo17 O29 170.0(4) . . ?
O104 Mo17 O29 83.3(3) . . ?
O27 Mo17 O29 80.8(3) . . ?
O121 Mo17 O29 79.1(3) . . ?
O24 Mo17 O29 71.0(3) . . ?
O76 Mo17 Mo3 101.4(4) . . ?
O104 Mo17 Mo3 47.4(3) . . ?
O27 Mo17 Mo3 48.7(3) . . ?
O121 Mo17 Mo3 132.2(3) . . ?
O24 Mo17 Mo3 133.5(3) . . ?
O29 Mo17 Mo3 87.8(2) . . ?
O80 Mo18 O6 106.2(5) . . ?
O80 Mo18 O89 102.1(4) . . ?
O6 Mo18 O89 94.8(3) . . ?
O80 Mo18 O113 97.5(5) . . ?
O6 Mo18 O113 84.7(4) . . ?
O89 Mo18 O113 159.6(4) . . ?
O80 Mo18 O46 99.1(5) . . ?
O6 Mo18 O46 153.9(4) . . ?
O89 Mo18 O46 86.0(3) . . ?
O113 Mo18 O46 85.7(4) . . ?
O80 Mo18 O21 170.0(4) . . ?
O6 Mo18 O21 82.9(4) . . ?
O89 Mo18 O21 80.9(3) . . ?
O113 Mo18 O21 78.8(4) . . ?
O46 Mo18 O21 71.4(3) . . ?
O80 Mo18 Mo11 100.7(3) . . ?
O6 Mo18 Mo11 47.7(3) . . ?
O89 Mo18 Mo11 48.9(2) . . ?
O113 Mo18 Mo11 132.1(3) . . ?
O46 Mo18 Mo11 133.5(3) . . ?
O21 Mo18 Mo11 88.5(2) . . ?
O42 Mo19 O22 105.4(4) . . ?
O42 Mo19 O7 103.3(4) . . ?
O22 Mo19 O7 94.0(4) . . ?
O42 Mo19 O41 96.9(4) . . ?
O22 Mo19 O41 86.4(4) . . ?
O7 Mo19 O41 158.9(4) . . ?
O42 Mo19 O15 96.4(4) . . ?
O22 Mo19 O15 157.4(4) . . ?
O7 Mo19 O15 86.3(4) . . ?
O41 Mo19 O15 85.3(4) . . ?
O42 Mo19 O37 166.6(5) . . ?
O22 Mo19 O37 86.4(4) . . ?
O7 Mo19 O37 81.5(3) . . ?
O41 Mo19 O37 77.4(3) . . ?
O15 Mo19 O37 71.2(3) . . ?
O42 Mo19 Mo9 102.6(4) . . ?
O22 Mo19 Mo9 46.9(3) . . ?
O7 Mo19 Mo9 48.4(3) . . ?
O41 Mo19 Mo9 132.6(3) . . ?
O15 Mo19 Mo9 133.6(3) . . ?
O37 Mo19 Mo9 90.0(3) . . ?
O77 Mo20 O11 106.6(5) . . ?
O77 Mo20 O28 101.6(4) . . ?
O11 Mo20 O28 94.8(4) . . ?
O77 Mo20 O107 96.6(4) . . ?
O11 Mo20 O107 86.3(4) . . ?
O28 Mo20 O107 160.6(3) . . ?
O77 Mo20 O108 97.3(4) . . ?
O11 Mo20 O108 155.2(4) . . ?
O28 Mo20 O108 86.8(4) . . ?
O107 Mo20 O108 84.3(4) . . ?
O77 Mo20 O96 168.2(5) . . ?
O11 Mo20 O96 83.8(4) . . ?
O28 Mo20 O96 82.7(3) . . ?
O107 Mo20 O96 78.2(3) . . ?
O108 Mo20 O96 71.8(3) . . ?
O77 Mo20 Mo22 101.6(4) . . ?
O11 Mo20 Mo22 47.5(3) . . ?
O28 Mo20 Mo22 48.7(3) . . ?
O107 Mo20 Mo22 133.5(3) . . ?
O108 Mo20 Mo22 134.1(3) . . ?
O96 Mo20 Mo22 89.5(2) . . ?
O49 Mo21 O17 107.0(5) . . ?
O49 Mo21 O10 102.6(4) . . ?
O17 Mo21 O10 94.8(4) . . ?
O49 Mo21 O82 95.0(5) . . ?
O17 Mo21 O82 88.0(4) . . ?
O10 Mo21 O82 160.4(4) . . ?
O49 Mo21 O100 99.5(5) . . ?
O17 Mo21 O100 152.5(4) . . ?
O10 Mo21 O100 86.3(4) . . ?
O82 Mo21 O100 82.4(4) . . ?
O49 Mo21 O14 169.0(4) . . ?
O17 Mo21 O14 82.0(4) . . ?
O10 Mo21 O14 82.6(3) . . ?
O82 Mo21 O14 78.7(4) . . ?
O100 Mo21 O14 70.9(3) . . ?
O49 Mo21 Mo7 101.4(4) . . ?
O17 Mo21 Mo7 47.6(3) . . ?
O10 Mo21 Mo7 49.0(3) . . ?
O82 Mo21 Mo7 135.4(3) . . ?
O100 Mo21 Mo7 133.7(2) . . ?
O14 Mo21 Mo7 89.3(2) . . ?
O62 Mo22 O11 106.2(5) . . ?
O62 Mo22 O28 102.8(4) . . ?
O11 Mo22 O28 94.2(4) . . ?
O62 Mo22 O43 96.2(5) . . ?
O11 Mo22 O43 86.0(4) . . ?
O28 Mo22 O43 160.2(3) . . ?
O62 Mo22 O31 99.2(4) . . ?
O11 Mo22 O31 153.6(3) . . ?
O28 Mo22 O31 87.1(4) . . ?
O43 Mo22 O31 84.1(4) . . ?
O62 Mo22 O50 169.6(4) . . ?
O11 Mo22 O50 82.9(3) . . ?
O28 Mo22 O50 81.3(3) . . ?
O43 Mo22 O50 79.0(3) . . ?
O31 Mo22 O50 71.2(3) . . ?
O62 Mo22 Mo20 102.2(4) . . ?
O11 Mo22 Mo20 46.9(3) . . ?
O28 Mo22 Mo20 48.7(3) . . ?
O43 Mo22 Mo20 132.5(3) . . ?
O31 Mo22 Mo20 134.0(3) . . ?
O50 Mo22 Mo20 87.7(2) . . ?
O81 Mo23 O111 105.5(5) . . ?
O81 Mo23 O105 102.3(4) . . ?
O111 Mo23 O105 95.6(4) . . ?
O81 Mo23 O38 97.4(5) . . ?
O111 Mo23 O38 84.4(4) . . ?
O105 Mo23 O38 159.5(4) . . ?
O81 Mo23 O112 97.8(4) . . ?
O111 Mo23 O112 155.6(4) . . ?
O105 Mo23 O112 86.3(4) . . ?
O38 Mo23 O112 85.6(4) . . ?
O81 Mo23 O35 169.0(4) . . ?
O111 Mo23 O35 84.8(4) . . ?
O105 Mo23 O35 80.4(3) . . ?
O38 Mo23 O35 79.2(4) . . ?
O112 Mo23 O35 71.5(3) . . ?
O81 Mo23 Mo5 102.0(4) . . ?
O111 Mo23 Mo5 48.2(3) . . ?
O105 Mo23 Mo5 48.6(3) . . ?
O38 Mo23 Mo5 132.0(3) . . ?
O112 Mo23 Mo5 133.5(3) . . ?
O35 Mo23 Mo5 87.9(2) . . ?
O51 Mo24 O97 107.8(5) . . ?
O51 Mo24 O18 103.0(4) . . ?
O97 Mo24 O18 95.5(3) . . ?
O51 Mo24 O59 93.5(4) . . ?
O97 Mo24 O59 86.5(4) . . ?
O18 Mo24 O59 161.8(4) . . ?
O51 Mo24 O5 96.8(5) . . ?
O97 Mo24 O5 153.7(4) . . ?
O18 Mo24 O5 87.7(3) . . ?
O59 Mo24 O5 82.8(3) . . ?
O51 Mo24 O12 166.5(4) . . ?
O97 Mo24 O12 84.6(3) . . ?
O18 Mo24 O12 80.6(3) . . ?
O59 Mo24 O12 81.7(3) . . ?
O5 Mo24 O12 70.1(3) . . ?
O51 Mo24 Mo15 103.5(3) . . ?
O97 Mo24 Mo15 48.3(2) . . ?
O18 Mo24 Mo15 48.7(3) . . ?
O59 Mo24 Mo15 134.5(3) . . ?
O5 Mo24 Mo15 134.8(2) . . ?
O12 Mo24 Mo15 88.7(2) . . ?
O10 Cd1 O9 179.8(4) . . ?
O10 Cd1 O8 83.1(3) . . ?
O9 Cd1 O8 96.7(3) . . ?
O10 Cd1 O7 97.4(3) . . ?
O9 Cd1 O7 82.5(3) . . ?
O8 Cd1 O7 82.2(3) . . ?
O10 Cd1 O105 97.5(3) . . ?
O9 Cd1 O105 82.8(3) . . ?
O8 Cd1 O105 179.3(4) . . ?
O7 Cd1 O105 97.3(3) . . ?
O10 Cd1 O3 82.5(3) . . ?
O9 Cd1 O3 97.6(3) . . ?
O8 Cd1 O3 97.5(3) . . ?
O7 Cd1 O3 179.7(4) . . ?
O105 Cd1 O3 83.0(3) . . ?
O89 Cd2 O28 83.5(3) . . ?
O89 Cd2 O27 97.1(3) . . ?
O28 Cd2 O27 178.9(4) . . ?
O89 Cd2 O18 179.5(4) . . ?
O28 Cd2 O18 96.7(3) . . ?
O27 Cd2 O18 82.7(3) . . ?
O89 Cd2 O20 98.1(3) . . ?
O28 Cd2 O20 81.7(3) . . ?
O27 Cd2 O20 97.3(3) . . ?
O18 Cd2 O20 81.6(3) . . ?
O89 Cd2 O16 82.3(3) . . ?
O28 Cd2 O16 97.4(3) . . ?
O27 Cd2 O16 83.6(3) . . ?
O18 Cd2 O16 98.0(3) . . ?
O20 Cd2 O16 178.9(4) . . ?
O109 Al1 O56 94.2(5) . . ?
O109 Al1 O26 88.2(4) . . ?
O56 Al1 O26 97.4(4) . . ?
O109 Al1 O23 96.8(4) . . ?
O56 Al1 O23 92.8(4) . . ?
O26 Al1 O23 168.2(4) . . ?
O109 Al1 O88 93.9(5) . . ?
O56 Al1 O88 171.9(6) . . ?
O26 Al1 O88 83.4(4) . . ?
O23 Al1 O88 85.7(4) . . ?
O109 Al1 O61 176.5(4) . . ?
O56 Al1 O61 86.0(5) . . ?
O26 Al1 O61 88.3(4) . . ?
O23 Al1 O61 86.7(4) . . ?
O88 Al1 O61 86.0(5) . . ?
O34 Al2 O55 94.1(5) . . ?
O34 Al2 O40 97.3(4) . . ?
O55 Al2 O40 89.0(4) . . ?
O34 Al2 O32 92.3(4) . 1_645 ?
O55 Al2 O32 97.0(4) . 1_645 ?
O40 Al2 O32 168.3(4) . 1_645 ?
O34 Al2 O85 171.6(5) . . ?
O55 Al2 O85 94.2(5) . . ?
O40 Al2 O85 83.8(4) . . ?
O32 Al2 O85 85.8(4) 1_645 . ?
O34 Al2 O83 85.9(4) . . ?
O55 Al2 O83 176.5(4) . . ?
O40 Al2 O83 87.5(4) . . ?
O32 Al2 O83 86.6(4) 1_645 . ?
O85 Al2 O83 85.8(5) . . ?
O26 P1 O96 113.9(5) . . ?
O26 P1 O12 111.2(5) . . ?
O96 P1 O12 107.0(5) . . ?
O26 P1 O50 107.9(5) . . ?
O96 P1 O50 108.5(5) . . ?
O12 P1 O50 108.1(5) . . ?
O56 P2 O59 111.8(6) . . ?
O56 P2 O58 114.8(6) . . ?
O59 P2 O58 110.0(5) . . ?
O56 P2 O66 108.5(5) . . ?
O59 P2 O66 103.6(6) . . ?
O58 P2 O66 107.5(5) . . ?
O60 P3 O92 109.3(7) . . ?
O60 P3 O74 113.4(5) . . ?
O92 P3 O74 113.0(7) . . ?
O60 P3 O91 102.8(7) . . ?
O92 P3 O91 109.6(7) . . ?
O74 P3 O91 108.2(6) . . ?
O102 P4 O32 113.5(5) . . ?
O102 P4 O25 107.9(5) . . ?
O32 P4 O25 112.0(5) . . ?
O102 P4 O30 108.0(5) . . ?
O32 P4 O30 107.3(5) . . ?
O25 P4 O30 108.0(5) . . ?
O34 P5 O110 114.7(6) . . ?
O34 P5 O103 112.8(5) . . ?
O110 P5 O103 108.3(5) . . ?
O34 P5 O73 109.3(5) . . ?
O110 P5 O73 106.3(5) . . ?
O103 P5 O73 104.9(5) . . ?
O109 P6 O64 111.4(6) . . ?
O109 P6 O41 114.6(6) . . ?
O64 P6 O41 109.7(5) . . ?
O109 P6 O47 109.7(5) . . ?
O64 P6 O47 104.6(6) . . ?
O41 P6 O47 106.3(5) . . ?
O23 P7 O35 107.7(6) . . ?
O23 P7 O14 113.4(5) . . ?
O35 P7 O14 107.7(5) . . ?
O23 P7 O37 111.6(5) . . ?
O35 P7 O37 108.4(5) . . ?
O14 P7 O37 107.7(5) . . ?
O128 P8 O86 111.8(7) . . ?
O128 P8 O38 110.2(7) . . ?
O86 P8 O38 111.0(6) . . ?
O128 P8 O124 103.5(6) . . ?
O86 P8 O124 110.0(7) . . ?
O38 P8 O124 110.1(7) . . ?
O126 P9 O70 111.0(6) . . ?
O126 P9 O121 111.6(6) . . ?
O70 P9 O121 110.4(6) . . ?
O126 P9 O87 104.3(7) . . ?
O70 P9 O87 110.3(6) . . ?
O121 P9 O87 109.1(6) . . ?
O43 P10 O69 111.8(5) . . ?
O43 P10 O93 110.2(6) . . ?
O69 P10 O93 108.6(6) . . ?
O43 P10 O79 111.4(6) . . ?
O69 P10 O79 110.4(7) . . ?
O93 P10 O79 104.2(6) . . ?
O115 P11 O78 112.9(5) . . ?
O115 P11 O90 108.4(7) . . ?
O78 P11 O90 110.5(6) . . ?
O115 P11 O75 110.6(6) . . ?
O78 P11 O75 110.7(7) . . ?
O90 P11 O75 103.3(7) . . ?
O52 P12 O107 114.9(6) . . ?
O52 P12 O125 107.0(8) . . ?
O107 P12 O125 108.7(9) . . ?
O52 P12 O120 108.5(9) . . ?
O107 P12 O120 107.3(7) . . ?
O125 P12 O120 110.5(14) . . ?
O94 P13 O82 111.9(7) . . ?
O94 P13 O71 112.0(7) . . ?
O82 P13 O71 113.0(6) . . ?
O94 P13 O127 109.9(6) . . ?
O82 P13 O127 101.9(7) . . ?
O71 P13 O127 107.5(6) . . ?
O119 P14 O123 98.3(14) . . ?
O119 P14 O113 109.5(8) . . ?
O123 P14 O113 110.2(11) . . ?
O119 P14 O39 113.3(9) . . ?
O123 P14 O39 107.4(7) . . ?
O113 P14 O39 116.5(6) . . ?
O55 P15 O67 111.8(5) . . ?
O55 P15 O106 114.2(6) . . ?
O67 P15 O106 109.3(5) . . ?
O55 P15 O99 110.5(5) . . ?
O67 P15 O99 103.5(5) . . ?
O106 P15 O99 106.9(5) . . ?
O40 P16 O21 112.7(5) . . ?
O40 P16 O29 108.9(5) . . ?
O21 P16 O29 109.1(5) . . ?
O40 P16 O13 111.1(5) . . ?
O21 P16 O13 106.8(5) . . ?
O29 P16 O13 107.9(5) . . ?
Mo11 O1 Mo16 112.7(4) . . ?
Mo12 O2 Mo6 116.2(4) . . ?
Mo4 O3 Mo1 83.5(3) . . ?
Mo4 O3 Cd1 131.0(4) . . ?
Mo1 O3 Cd1 131.9(5) . . ?
Mo8 O4 Mo1 113.6(4) . . ?
Mo24 O5 Mo13 112.9(4) . . ?
Mo11 O6 Mo18 84.4(3) . . ?
Mo9 O7 Mo19 82.9(3) . . ?
Mo9 O7 Cd1 131.4(4) . . ?
Mo19 O7 Cd1 132.4(5) . . ?
Mo12 O8 Mo10 82.8(3) . . ?
Mo12 O8 Cd1 134.0(5) . . ?
Mo10 O8 Cd1 133.2(4) . . ?
Mo6 O9 Mo8 83.2(3) . . ?
Mo6 O9 Cd1 132.7(5) . . ?
Mo8 O9 Cd1 132.5(4) . . ?
Mo21 O10 Mo7 82.5(3) . . ?
Mo21 O10 Cd1 133.1(5) . . ?
Mo7 O10 Cd1 133.7(4) . . ?
Mo20 O11 Mo22 85.5(4) . . ?
P1 O12 Mo13 124.6(5) . . ?
P1 O12 Mo24 127.7(5) . . ?
Mo13 O12 Mo24 104.8(3) . . ?
P16 O13 Mo16 123.9(5) . . ?
P16 O13 Mo11 127.7(5) . . ?
Mo16 O13 Mo11 105.7(4) . . ?
P7 O14 Mo5 125.8(5) . . ?
P7 O14 Mo21 124.8(5) . . ?
Mo5 O14 Mo21 100.0(3) . . ?
Mo19 O15 Mo7 114.2(4) . . ?
Mo13 O16 Mo14 83.4(3) . . ?
Mo13 O16 Cd2 132.6(5) . . ?
Mo14 O16 Cd2 131.5(4) . . ?
Mo7 O17 Mo21 84.7(3) . . ?
Mo15 O18 Mo24 82.3(3) . . ?
Mo15 O18 Cd2 134.1(4) . . ?
Mo24 O18 Cd2 131.3(4) . . ?
Mo16 O19 Mo2 84.7(3) . . ?
Mo16 O20 Mo2 82.8(3) . . ?
Mo16 O20 Cd2 132.1(4) . . ?
Mo2 O20 Cd2 131.8(4) . . ?
P16 O21 Mo3 125.7(5) . . ?
P16 O21 Mo18 126.5(5) . . ?
Mo3 O21 Mo18 100.7(3) . . ?
Mo9 O22 Mo19 85.7(3) . . ?
P7 O23 Al1 139.2(7) . . ?
Mo2 O24 Mo17 115.5(4) . . ?
P4 O25 Mo1 125.8(6) . . ?
P4 O25 Mo8 128.7(5) . . ?
Mo1 O25 Mo8 102.5(3) . . ?
P1 O26 Al1 139.8(7) . . ?
Mo17 O27 Mo3 82.8(3) . . ?
Mo17 O27 Cd2 132.9(4) . . ?
Mo3 O27 Cd2 132.1(5) . . ?
Mo20 O28 Mo22 82.6(3) . . ?
Mo20 O28 Cd2 132.5(5) . . ?
Mo22 O28 Cd2 132.5(4) . . ?
P16 O29 Mo17 126.6(5) . . ?
P16 O29 Mo2 127.1(5) . . ?
Mo17 O29 Mo2 101.0(3) . . ?
P4 O30 Mo10 127.0(5) . . ?
P4 O30 Mo4 125.5(5) . . ?
Mo10 O30 Mo4 101.8(3) . . ?
Mo14 O31 Mo22 115.7(4) . . ?
P4 O32 Al2 139.0(6) . 1_465 ?
Mo12 O33 Mo10 85.1(3) . . ?
P5 O34 Al2 163.2(7) . . ?
P7 O35 Mo23 127.9(5) . . ?
P7 O35 Mo9 125.7(5) . . ?
Mo23 O35 Mo9 101.3(3) . . ?
P7 O37 Mo19 125.0(6) . . ?
P7 O37 Mo7 128.0(5) . . ?
Mo19 O37 Mo7 103.4(3) . . ?
P8 O38 Mo23 133.1(6) . . ?
P14 O39 Mo3 134.2(6) . . ?
P16 O40 Al2 140.4(6) . . ?
P6 O41 Mo19 131.4(5) . . ?
P10 O43 Mo22 132.4(6) . . ?
Mo10 O45 Mo4 115.2(4) . . ?
Mo18 O46 Mo3 115.2(4) . . ?
P6 O47 H47 109.5 . . ?
P1 O50 Mo22 126.7(5) . . ?
P1 O50 Mo14 126.2(5) . . ?
Mo22 O50 Mo14 101.3(3) . . ?
P12 O52 Mo15 136.3(6) . . ?
P15 O55 Al2 161.8(7) . . ?
P2 O56 Al1 162.5(8) . . ?
P2 O58 Mo13 131.5(5) . . ?
P2 O59 Mo24 127.1(6) . . ?
P3 O60 Mo6 136.2(6) . . ?
P6 O64 Mo7 127.0(6) . . ?
P2 O66 H66D 109.5 . . ?
P15 O67 Mo8 126.6(6) . 1_645 ?
P10 O69 Mo14 132.3(6) . . ?
P9 O70 Mo2 132.4(6) . . ?
P13 O71 Mo5 132.6(6) . . ?
P3 O74 Mo12 134.2(6) . . ?
P11 O75 H75 109.5 . . ?
P11 O78 Mo4 131.7(6) . . ?
P10 O79 H79 109.5 . . ?
P13 O82 Mo21 135.2(7) . . ?
Mo13 O84 Mo14 84.3(3) . . ?
P8 O86 Mo9 133.1(6) . . ?
Mo18 O89 Mo11 82.5(3) . . ?
Mo18 O89 Cd2 134.2(4) . . ?
Mo11 O89 Cd2 132.2(4) . . ?
P3 O91 H91 109.5 . . ?
Mo8 O95 Mo6 84.7(3) . . ?
P1 O96 Mo20 126.1(6) . . ?
P1 O96 Mo15 126.1(5) . . ?
Mo20 O96 Mo15 100.8(3) . . ?
Mo24 O97 Mo15 83.8(3) . . ?
P15 O99 H99 109.5 . . ?
Mo5 O100 Mo21 115.9(4) . . ?
Mo1 O101 Mo4 85.4(3) . . ?
P4 O102 Mo12 126.6(5) . . ?
P4 O102 Mo6 124.7(5) . . ?
Mo12 O102 Mo6 99.3(3) . . ?
P5 O103 Mo11 127.6(6) . . ?
Mo3 O104 Mo17 84.4(3) . . ?
Mo23 O105 Mo5 83.0(3) . . ?
Mo23 O105 Cd1 133.5(4) . . ?
Mo5 O105 Cd1 132.6(5) . . ?
P15 O106 Mo1 131.4(5) . 1_645 ?
P12 O107 Mo20 136.3(6) . . ?
Mo15 O108 Mo20 115.4(4) . . ?
P6 O109 Al1 161.4(7) . . ?
P5 O110 Mo16 132.0(5) . . ?
Mo23 O111 Mo5 83.6(3) . . ?
Mo9 O112 Mo23 114.9(4) . . ?
P14 O113 Mo18 134.9(7) . . ?
P11 O115 Mo10 131.2(7) . . ?
P12 O120 H120 109.5 . . ?
P9 O121 Mo17 133.7(6) . . ?
P14 O123 H123 109.5 . . ?
P8 O124 H124 109.5 . . ?
P13 O127 H127 109.5 . . ?
C1 N1 C5 120.0 . . ?
C1 N1 H1 120.0 . . ?
C5 N1 H1 120.0 . . ?
N1 C1 C2 120.0 . . ?
N1 C1 H1A 120.0 . . ?
C2 C1 H1A 120.0 . . ?
C3 C2 C1 120.0 . . ?
C3 C2 H2 120.0 . . ?
C1 C2 H2 120.0 . . ?
C6 C3 C2 129(4) . . ?
C6 C3 C4 110(4) . . ?
C2 C3 C4 120.0 . . ?
C3 C4 C5 120.0 . . ?
C3 C4 H4 120.0 . . ?
C5 C4 H4 120.0 . . ?
C4 C5 N1 120.0 . . ?
C4 C5 H5 120.0 . . ?
N1 C5 H5 120.0 . . ?
C3 C6 C7 116(4) . . ?
C3 C6 H6A 108.5 . . ?
C7 C6 H6A 108.4 . . ?
C3 C6 H6B 108.1 . . ?
C7 C6 H6B 108.2 . . ?
H6A C6 H6B 107.4 . . ?
C6 C7 C8 115(3) . . ?
C6 C7 H7A 108.6 . . ?
C8 C7 H7A 108.5 . . ?
C6 C7 H7B 108.5 . . ?
C8 C7 H7B 108.5 . . ?
H7A C7 H7B 107.5 . . ?
C11 C8 C7 103(3) . . ?
C11 C8 H8A 111.1 . . ?
C7 C8 H8A 111.1 . . ?
C11 C8 H8B 111.1 . . ?
C7 C8 H8B 111.1 . . ?
H8A C8 H8B 109.0 . . ?
N2 C9 C10 113(2) . . ?
N2 C9 H9 123.7 . . ?
C10 C9 H9 123.7 . . ?
C11 C10 C9 121(2) . . ?
C11 C10 H10 119.3 . . ?
C9 C10 H10 119.3 . . ?
C12 C11 C10 123(2) . . ?
C12 C11 C8 123(3) . . ?
C10 C11 C8 113(3) . . ?
C11 C12 C13 116(3) . . ?
C11 C12 H12 122.2 . . ?
C13 C12 H12 122.2 . . ?
N2 C13 C12 122(2) . . ?
N2 C13 H13 119.0 . . ?
C12 C13 H13 118.9 . . ?
C15 C14 N3 120(2) . . ?
C15 C14 H14 119.9 . . ?
N3 C14 H14 119.9 . . ?
C14 C15 C16 124(2) . . ?
C14 C15 H15 118.1 . . ?
C16 C15 H15 118.1 . . ?
C17 C16 C15 114(2) . . ?
C17 C16 C19 133(2) . . ?
C15 C16 C19 113(2) . . ?
C18 C17 C16 124(2) . . ?
C18 C17 H17 118.0 . . ?
C16 C17 H17 118.0 . . ?
C17 C18 N3 120(3) . . ?
C17 C18 H18 119.8 . . ?
N3 C18 H18 119.8 . . ?
C20 C19 C16 105(2) . . ?
C20 C19 H19A 110.8 . . ?
C16 C19 H19A 110.8 . . ?
C20 C19 H19B 110.8 . . ?
C16 C19 H19B 110.8 . . ?
H19A C19 H19B 108.9 . . ?
C19 C20 C21 105(2) . . ?
C19 C20 H20A 110.8 . . ?
C21 C20 H20A 110.8 . . ?
C19 C20 H20B 110.8 . . ?
C21 C20 H20B 110.8 . . ?
H20A C20 H20B 108.9 . . ?
C24 C21 C20 129(3) . . ?
C24 C21 H21A 105.0 . . ?
C20 C21 H21A 105.0 . . ?
C24 C21 H21B 105.0 . . ?
C20 C21 H21B 105.0 . . ?
H21A C21 H21B 105.8 . . ?
C23 C22 N4 119(3) . . ?
C23 C22 H22 120.3 . . ?
N4 C22 H22 120.3 . . ?
C22 C23 C24 123(3) . . ?
C22 C23 H23 118.4 . . ?
C24 C23 H23 118.5 . . ?
C25 C24 C23 116(3) . . ?
C25 C24 C21 121(2) . . ?
C23 C24 C21 122(3) . . ?
C24 C25 C26 121(3) . . ?
C24 C25 H25 119.6 . . ?
C26 C25 H25 119.6 . . ?
N4 C26 C25 116(3) . . ?
N4 C26 H26 122.0 . . ?
C25 C26 H26 122.0 . . ?
C28 C27 N5 121.5(18) . . ?
C28 C27 H27 119.2 . . ?
N5 C27 H27 119.3 . . ?
C27 C28 C29 121.2(18) . . ?
C27 C28 H28 119.4 . . ?
C29 C28 H28 119.4 . . ?
C30 C29 C28 115.6(15) . . ?
C30 C29 C32 122.7(15) . . ?
C28 C29 C32 121.6(16) . . ?
C31 C30 C29 122.1(17) . . ?
C31 C30 H30 119.0 . . ?
C29 C30 H30 119.0 . . ?
C30 C31 N5 118.6(18) . . ?
C30 C31 H31 120.7 . . ?
N5 C31 H31 120.7 . . ?
C29 C32 C33 109.1(13) . . ?
C29 C32 H32A 109.9 . . ?
C33 C32 H32A 109.9 . . ?
C29 C32 H32B 109.9 . . ?
C33 C32 H32B 109.9 . . ?
H32A C32 H32B 108.3 . . ?
C34 C33 C32 113.3(11) . . ?
C34 C33 H33A 108.9 . . ?
C32 C33 H33A 108.9 . . ?
C34 C33 H33B 108.9 . . ?
C32 C33 H33B 108.9 . . ?
H33A C33 H33B 107.7 . . ?
C33 C34 C37 107.4(12) . . ?
C33 C34 H34A 110.2 . . ?
C37 C34 H34A 110.2 . . ?
C33 C34 H34B 110.2 . . ?
C37 C34 H34B 110.2 . . ?
H34A C34 H34B 108.5 . . ?
N6 C35 C36 119.2(18) . . ?
N6 C35 H35 120.4 . . ?
C36 C35 H35 120.4 . . ?
C37 C36 C35 118.5(16) . . ?
C37 C36 H36 120.8 . . ?
C35 C36 H36 120.8 . . ?
C36 C37 C38 118.9(14) . . ?
C36 C37 C34 121.0(14) . . ?
C38 C37 C34 120.0(14) . . ?
C39 C38 C37 120.0(16) . . ?
C39 C38 H38 120.0 . . ?
C37 C38 H38 120.0 . . ?
N6 C39 C38 119.4(17) . . ?
N6 C39 H39 120.3 . . ?
C38 C39 H39 120.3 . . ?
C41 C40 N7 124(3) . . ?
C41 C40 H40 118.1 . . ?
N7 C40 H40 118.1 . . ?
C40 C41 C42 116(3) . . ?
C40 C41 H41 122.0 . . ?
C42 C41 H41 122.0 . . ?
C43 C42 C41 120(3) . . ?
C43 C42 C45 128(3) . . ?
C41 C42 C45 111(3) . . ?
C42 C43 C44 121(3) . . ?
C42 C43 H43 119.6 . . ?
C44 C43 H43 119.6 . . ?
N7 C44 C43 122(3) . . ?
N7 C44 H44 118.8 . . ?
C43 C44 H44 118.8 . . ?
C46 C45 C42 97(3) . . ?
C46 C45 H45A 112.3 . . ?
C42 C45 H45A 112.3 . . ?
C46 C45 H45B 112.4 . . ?
C42 C45 H45B 112.3 . . ?
H45A C45 H45B 109.9 . . ?
C47 C46 C45 122(3) . . ?
C47 C46 H46A 106.7 . . ?
C45 C46 H46A 106.7 . . ?
C47 C46 H46B 106.9 . . ?
C45 C46 H46B 106.9 . . ?
H46A C46 H46B 106.6 . . ?
C50 C47 C46 128(2) . . ?
C50 C47 H47A 105.2 . . ?
C46 C47 H47A 105.1 . . ?
C50 C47 H47B 105.2 . . ?
C46 C47 H47B 105.3 . . ?
H47A C47 H47B 105.9 . . ?
C49 C48 N8 123(3) . . ?
C49 C48 H48 118.4 . . ?
N8 C48 H48 118.4 . . ?
C48 C49 C50 120(2) . . ?
C48 C49 H49 119.8 . . ?
C50 C49 H49 119.8 . . ?
C51 C50 C47 128(3) . . ?
C51 C50 C49 120(3) . . ?
C47 C50 C49 112(2) . . ?
C50 C51 C52 121(3) . . ?
C50 C51 H51 119.5 . . ?
C52 C51 H51 119.5 . . ?
C51 C52 N8 118(2) . . ?
C51 C52 H52 120.9 . . ?
N8 C52 H52 120.9 . . ?
C53 N9 C57 120.0 . . ?
C53 N9 H9A 120.0 . . ?
C57 N9 H9A 120.0 . . ?
C54 C53 N9 120.0 . . ?
C54 C53 H53 120.0 . . ?
N9 C53 H53 120.0 . . ?
C55 C54 C53 120.0 . . ?
C55 C54 H54 120.0 . . ?
C53 C54 H54 120.0 . . ?
C54 C55 C56 120.0 . . ?
C54 C55 C58 144(2) . . ?
C56 C55 C58 96(2) . . ?
C57 C56 C55 120.0 . . ?
C57 C56 H56 120.0 . . ?
C55 C56 H56 120.0 . . ?
C56 C57 N9 120.0 . . ?
C56 C57 H57 120.0 . . ?
N9 C57 H57 120.0 . . ?
C59 C58 C55 118(3) . . ?
C59 C58 H58A 107.7 . . ?
C55 C58 H58A 107.7 . . ?
C59 C58 H58B 107.8 . . ?
C55 C58 H58B 107.8 . . ?
H58A C58 H58B 107.1 . . ?
C70 C59 C58 152(3) . . ?
C58 C59 C60 107(3) . . ?
C61 N10 C65 120.0 . . ?
C61 N10 H10A 120.0 . . ?
C65 N10 H10A 120.0 . . ?
C62 C61 N10 120.0 . . ?
C62 C61 H61 120.0 . . ?
N10 C61 H61 120.0 . . ?
C61 C62 C63 120.0 . . ?
C61 C62 H62 120.0 . . ?
C63 C62 H62 120.0 . . ?
C64 C63 C62 120.0 . . ?
C64 C63 C60 113(3) . . ?
C62 C63 C60 127(3) . . ?
C63 C64 C65 120.0 . . ?
C63 C64 H64 120.0 . . ?
C65 C64 H64 120.0 . . ?
C64 C65 N10 120.0 . . ?
C64 C65 H65 120.0 . . ?
N10 C65 H65 120.0 . . ?
C63 C60 C59 125(4) . . ?
C67 C66 C71 120.0 . . ?
C67 C66 H66 120.0 . . ?
C71 C66 H66 120.0 . . ?
C66 C67 C68 120.0 . . ?
C66 C67 C70 114(2) . . ?
C68 C67 C70 126(2) . . ?
C67 C68 C69 120.0 . . ?
C67 C68 H68 120.0 . . ?
C69 C68 H68 120.0 . . ?
N10' C69 C68 120.0 . . ?
N10' C69 H69 120.0 . . ?
C68 C69 H69 120.0 . . ?
C69 N10' C71 120.0 . . ?
C69 N10' H10' 120.0 . . ?
C71 N10' H10' 120.0 . . ?
N10' C71 C66 120.0 . . ?
N10' C71 H71 120.0 . . ?
C66 C71 H71 120.0 . . ?
C59 C70 C67 130(3) . . ?
C13 N2 C9 124.6(18) . . ?
C13 N2 H2A 117.7 . . ?
C9 N2 H2A 117.7 . . ?
C14 N3 C18 117(3) . . ?
C14 N3 H3 121.6 . . ?
C18 N3 H3 121.6 . . ?
C26 N4 C22 123(3) . . ?
C26 N4 H4A 118.5 . . ?
C22 N4 H4A 118.5 . . ?
C27 N5 C31 120.6(15) . . ?
C27 N5 H5A 119.7 . . ?
C31 N5 H5A 119.7 . . ?
C35 N6 C39 123.7(15) . . ?
C35 N6 H6 118.2 . . ?
C39 N6 H6 118.2 . . ?
C44 N7 C40 116(3) . . ?
C44 N7 H7 122.2 . . ?
C40 N7 H7 122.2 . . ?
C48 N8 C52 117(3) . . ?
C48 N8 H8 121.4 . . ?
C52 N8 H8 121.4 . . ?

loop_
_geom_bond_atom_site_label_1
_geom_bond_atom_site_label_2
_geom_bond_distance
_geom_bond_site_symmetry_2
_geom_bond_publ_flag
Mo1 O54 1.669(9) . ?
Mo1 O101 1.918(9) . ?
Mo1 O3 1.971(8) . ?
Mo1 O106 2.051(9) 1_465 ?
Mo1 O4 2.122(10) . ?
Mo1 O25 2.253(9) . ?
Mo1 Mo4 2.6155(17) . ?
Mo2 O53 1.661(10) . ?
Mo2 O19 1.945(9) . ?
Mo2 O20 1.975(9) . ?
Mo2 O70 2.044(9) . ?
Mo2 O24 2.095(8) . ?
Mo2 O29 2.309(9) . ?
Mo2 Mo16 2.6031(17) . ?
Mo3 O72 1.670(9) . ?
Mo3 O104 1.922(10) . ?
Mo3 O27 1.966(9) . ?
Mo3 O39 2.043(10) . ?
Mo3 O46 2.105(10) . ?
Mo3 O21 2.290(8) . ?
Mo3 Mo17 2.5974(17) . ?
Mo4 O44 1.662(9) . ?
Mo4 O101 1.938(9) . ?
Mo4 O3 1.958(9) . ?
Mo4 O78 2.063(10) . ?
Mo4 O45 2.115(9) . ?
Mo4 O30 2.307(8) . ?
Mo5 O48 1.691(10) . ?
Mo5 O111 1.945(9) . ?
Mo5 O105 1.960(9) . ?
Mo5 O71 2.041(9) . ?
Mo5 O100 2.093(10) . ?
Mo5 O14 2.287(9) . ?
Mo5 Mo23 2.5927(18) . ?
Mo6 O114 1.653(11) . ?
Mo6 O95 1.925(9) . ?
Mo6 O9 1.947(8) . ?
Mo6 O60 2.051(9) . ?
Mo6 O2 2.096(9) . ?
Mo6 O102 2.362(9) . ?
Mo6 Mo8 2.5898(15) . ?
Mo7 O36 1.672(10) . ?
Mo7 O17 1.927(9) . ?
Mo7 O10 1.979(9) . ?
Mo7 O64 2.047(9) . ?
Mo7 O15 2.118(9) . ?
Mo7 O37 2.282(9) . ?
Mo7 Mo21 2.5976(15) . ?
Mo8 O118 1.657(11) . ?
Mo8 O95 1.918(8) . ?
Mo8 O9 1.952(9) . ?
Mo8 O67 2.064(9) 1_465 ?
Mo8 O4 2.103(9) . ?
Mo8 O25 2.280(10) . ?
Mo9 O117 1.658(10) . ?
Mo9 O22 1.919(9) . ?
Mo9 O7 1.972(9) . ?
Mo9 O86 2.063(10) . ?
Mo9 O112 2.101(9) . ?
Mo9 O35 2.310(9) . ?
Mo9 Mo19 2.6190(17) . ?
Mo10 O65 1.671(10) . ?
Mo10 O33 1.928(9) . ?
Mo10 O8 1.967(9) . ?
Mo10 O115 2.068(10) . ?
Mo10 O45 2.100(8) . ?
Mo10 O30 2.279(9) . ?
Mo10 Mo12 2.5891(17) . ?
Mo11 O57 1.675(11) . ?
Mo11 O6 1.924(9) . ?
Mo11 O89 1.968(8) . ?
Mo11 O103 2.044(8) . ?
Mo11 O1 2.133(9) . ?
Mo11 O13 2.271(9) . ?
Mo11 Mo18 2.5901(14) . ?
Mo12 O116 1.683(10) . ?
Mo12 O33 1.901(10) . ?
Mo12 O8 1.947(8) . ?
Mo12 O74 2.061(8) . ?
Mo12 O2 2.093(10) . ?
Mo12 O102 2.305(9) . ?
Mo13 O63 1.673(9) . ?
Mo13 O84 1.930(10) . ?
Mo13 O16 1.948(8) . ?
Mo13 O58 2.039(9) . ?
Mo13 O5 2.144(10) . ?
Mo13 O12 2.240(8) . ?
Mo13 Mo14 2.5973(17) . ?
Mo14 O122 1.665(10) . ?
Mo14 O84 1.942(8) . ?
Mo14 O16 1.955(9) . ?
Mo14 O69 2.064(10) . ?
Mo14 O31 2.098(8) . ?
Mo14 O50 2.314(9) . ?
Mo15 O98 1.648(11) . ?
Mo15 O97 1.942(8) . ?
Mo15 O18 1.960(9) . ?
Mo15 O52 2.037(10) . ?
Mo15 O108 2.085(8) . ?
Mo15 O96 2.325(10) . ?
Mo15 Mo24 2.5858(15) . ?
Mo16 O68 1.668(9) . ?
Mo16 O19 1.918(9) . ?
Mo16 O20 1.962(8) . ?
Mo16 O110 2.066(9) . ?
Mo16 O1 2.164(9) . ?
Mo16 O13 2.217(9) . ?
Mo17 O76 1.673(10) . ?
Mo17 O104 1.944(10) . ?
Mo17 O27 1.962(9) . ?
Mo17 O121 2.031(10) . ?
Mo17 O24 2.106(9) . ?
Mo17 O29 2.295(8) . ?
Mo18 O80 1.682(10) . ?
Mo18 O6 1.934(8) . ?
Mo18 O89 1.958(9) . ?
Mo18 O113 2.036(10) . ?
Mo18 O46 2.094(9) . ?
Mo18 O21 2.315(9) . ?
Mo19 O42 1.673(9) . ?
Mo19 O22 1.931(9) . ?
Mo19 O7 1.982(8) . ?
Mo19 O41 2.048(9) . ?
Mo19 O15 2.101(9) . ?
Mo19 O37 2.229(9) . ?
Mo20 O77 1.671(8) . ?
Mo20 O11 1.906(10) . ?
Mo20 O28 1.970(9) . ?
Mo20 O107 2.056(9) . ?
Mo20 O108 2.103(10) . ?
Mo20 O96 2.268(8) . ?
Mo20 Mo22 2.6012(17) . ?
Mo21 O49 1.685(11) . ?
Mo21 O17 1.931(9) . ?
Mo21 O10 1.962(8) . ?
Mo21 O82 2.027(9) . ?
Mo21 O100 2.102(9) . ?
Mo21 O14 2.355(10) . ?
Mo22 O62 1.649(9) . ?
Mo22 O11 1.925(10) . ?
Mo22 O28 1.970(9) . ?
Mo22 O43 2.064(10) . ?
Mo22 O31 2.098(9) . ?
Mo22 O50 2.282(8) . ?
Mo23 O81 1.677(10) . ?
Mo23 O111 1.944(9) . ?
Mo23 O105 1.954(9) . ?
Mo23 O38 2.039(10) . ?
Mo23 O112 2.109(9) . ?
Mo23 O35 2.278(9) . ?
Mo24 O51 1.646(11) . ?
Mo24 O97 1.929(9) . ?
Mo24 O18 1.967(8) . ?
Mo24 O59 2.050(8) . ?
Mo24 O5 2.139(9) . ?
Mo24 O12 2.264(9) . ?
Cd1 O10 2.222(9) . ?
Cd1 O9 2.256(9) . ?
Cd1 O8 2.259(9) . ?
Cd1 O7 2.264(8) . ?
Cd1 O105 2.265(9) . ?
Cd1 O3 2.290(8) . ?
Cd2 O89 2.247(10) . ?
Cd2 O28 2.254(8) . ?
Cd2 O27 2.254(9) . ?
Cd2 O18 2.261(10) . ?
Cd2 O20 2.296(8) . ?
Cd2 O16 2.307(8) . ?
Al1 O109 1.811(10) . ?
Al1 O56 1.850(10) . ?
Al1 O26 1.859(9) . ?
Al1 O23 1.882(10) . ?
Al1 O88 1.924(11) . ?
Al1 O61 2.017(11) . ?
Al2 O34 1.819(10) . ?
Al2 O55 1.838(10) . ?
Al2 O40 1.862(9) . ?
Al2 O32 1.873(8) 1_645 ?
Al2 O85 1.934(10) . ?
Al2 O83 2.003(10) . ?
P1 O26 1.509(8) . ?
P1 O96 1.524(9) . ?
P1 O12 1.534(9) . ?
P1 O50 1.544(10) . ?
P2 O56 1.475(10) . ?
P2 O59 1.523(10) . ?
P2 O58 1.553(11) . ?
P2 O66 1.567(9) . ?
P3 O60 1.495(11) . ?
P3 O92 1.506(11) . ?
P3 O74 1.513(10) . ?
P3 O91 1.561(11) . ?
P4 O102 1.517(9) . ?
P4 O32 1.519(8) . ?
P4 O25 1.528(10) . ?
P4 O30 1.550(9) . ?
P5 O34 1.495(9) . ?
P5 O110 1.521(10) . ?
P5 O103 1.532(9) . ?
P5 O73 1.544(9) . ?
P6 O109 1.495(9) . ?
P6 O64 1.526(10) . ?
P6 O41 1.526(10) . ?
P6 O47 1.571(9) . ?
P7 O23 1.500(8) . ?
P7 O35 1.527(10) . ?
P7 O14 1.544(9) . ?
P7 O37 1.563(9) . ?
P8 O128 1.514(12) . ?
P8 O86 1.522(11) . ?
P8 O38 1.524(11) . ?
P8 O124 1.562(12) . ?
P9 O126 1.487(12) . ?
P9 O70 1.518(9) . ?
P9 O121 1.529(10) . ?
P9 O87 1.593(11) . ?
P10 O43 1.498(9) . ?
P10 O69 1.503(10) . ?
P10 O93 1.517(13) . ?
P10 O79 1.579(12) . ?
P11 O115 1.505(11) . ?
P11 O78 1.520(10) . ?
P11 O90 1.547(12) . ?
P11 O75 1.550(12) . ?
P12 O52 1.483(11) . ?
P12 O107 1.495(11) . ?
P12 O125 1.513(14) . ?
P12 O120 1.535(13) . ?
P13 O94 1.511(11) . ?
P13 O82 1.529(12) . ?
P13 O71 1.536(11) . ?
P13 O127 1.567(11) . ?
P14 O119 1.468(13) . ?
P14 O123 1.486(15) . ?
P14 O113 1.507(11) . ?
P14 O39 1.532(12) . ?
P15 O55 1.474(9) . ?
P15 O67 1.516(10) . ?
P15 O106 1.529(10) . ?
P15 O99 1.559(9) . ?
P16 O40 1.509(8) . ?
P16 O21 1.515(8) . ?
P16 O29 1.527(10) . ?
P16 O13 1.548(9) . ?
O32 Al2 1.873(8) 1_465 ?
O47 H47 0.8200 . ?
O66 H66D 0.8200 . ?
O67 Mo8 2.064(8) 1_645 ?
O75 H75 0.8200 . ?
O79 H79 0.8200 . ?
O91 H91 0.8200 . ?
O99 H99 0.8200 . ?
O106 Mo1 2.051(9) 1_645 ?
O120 H120 0.8200 . ?
O123 H123 0.8200 . ?
O124 H124 0.8200 . ?
O127 H127 0.8200 . ?
N1 C1 1.3900 . ?
N1 C5 1.3900 . ?
N1 H1 0.8600 . ?
C1 C2 1.3900 . ?
C1 H1A 0.9300 . ?
C2 C3 1.3900 . ?
C2 H2 0.9300 . ?
C3 C6 1.26(4) . ?
C3 C4 1.3900 . ?
C4 C5 1.3900 . ?
C4 H4 0.9300 . ?
C5 H5 0.9300 . ?
C6 C7 1.56(4) . ?
C6 H6A 0.9700 . ?
C6 H6B 0.9700 . ?
C7 C8 1.62(6) . ?
C7 H7A 0.9700 . ?
C7 H7B 0.9700 . ?
C8 C11 1.57(3) . ?
C8 H8A 0.9700 . ?
C8 H8B 0.9700 . ?
C9 N2 1.37(3) . ?
C9 C10 1.43(3) . ?
C9 H9 0.9300 . ?
C10 C11 1.36(3) . ?
C10 H10 0.9300 . ?
C11 C12 1.36(4) . ?
C12 C13 1.36(3) . ?
C12 H12 0.9300 . ?
C13 N2 1.35(3) . ?
C13 H13 0.9300 . ?
C14 C15 1.26(4) . ?
C14 N3 1.34(3) . ?
C14 H14 0.9300 . ?
C15 C16 1.37(3) . ?
C15 H15 0.9300 . ?
C16 C17 1.34(4) . ?
C16 C19 1.68(4) . ?
C17 C18 1.26(4) . ?
C17 H17 0.9300 . ?
C18 N3 1.38(4) . ?
C18 H18 0.9300 . ?
C19 C20 1.45(4) . ?
C19 H19A 0.9700 . ?
C19 H19B 0.9700 . ?
C20 C21 1.49(4) . ?
C20 H20A 0.9700 . ?
C20 H20B 0.9700 . ?
C21 C24 1.49(4) . ?
C21 H21A 0.9700 . ?
C21 H21B 0.9700 . ?
C22 C23 1.25(4) . ?
C22 N4 1.41(4) . ?
C22 H22 0.9300 . ?
C23 C24 1.37(4) . ?
C23 H23 0.9300 . ?
C24 C25 1.34(4) . ?
C25 C26 1.47(4) . ?
C25 H25 0.9300 . ?
C26 N4 1.23(4) . ?
C26 H26 0.9300 . ?
C27 C28 1.30(2) . ?
C27 N5 1.32(3) . ?
C27 H27 0.9300 . ?
C28 C29 1.40(2) . ?
C28 H28 0.9300 . ?
C29 C30 1.37(2) . ?
C29 C32 1.50(2) . ?
C30 C31 1.34(3) . ?
C30 H30 0.9300 . ?
C31 N5 1.36(3) . ?
C31 H31 0.9300 . ?
C32 C33 1.56(2) . ?
C32 H32A 0.9700 . ?
C32 H32B 0.9700 . ?
C33 C34 1.49(2) . ?
C33 H33A 0.9700 . ?
C33 H33B 0.9700 . ?
C34 C37 1.51(2) . ?
C34 H34A 0.9700 . ?
C34 H34B 0.9700 . ?
C35 N6 1.30(3) . ?
C35 C36 1.39(2) . ?
C35 H35 0.9300 . ?
C36 C37 1.38(2) . ?
C36 H36 0.9300 . ?
C37 C38 1.39(2) . ?
C38 C39 1.34(2) . ?
C38 H38 0.9300 . ?
C39 N6 1.34(3) . ?
C39 H39 0.9300 . ?
C40 C41 1.25(4) . ?
C40 N7 1.50(4) . ?
C40 H40 0.9300 . ?
C41 C42 1.46(4) . ?
C41 H41 0.9300 . ?
C42 C43 1.32(4) . ?
C42 C45 1.59(4) . ?
C43 C44 1.37(4) . ?
C43 H43 0.9300 . ?
C44 N7 1.27(4) . ?
C44 H44 0.9300 . ?
C45 C46 1.53(4) . ?
C45 H45A 0.9700 . ?
C45 H45B 0.9700 . ?
C46 C47 1.40(2) . ?
C46 H46A 0.9700 . ?
C46 H46B 0.9700 . ?
C47 C50 1.33(3) . ?
C47 H47A 0.9700 . ?
C47 H47B 0.9700 . ?
C48 C49 1.29(4) . ?
C48 N8 1.35(3) . ?
C48 H48 0.9300 . ?
C49 C50 1.39(4) . ?
C49 H49 0.9300 . ?
C50 C51 1.30(3) . ?
C51 C52 1.39(4) . ?
C51 H51 0.9300 . ?
C52 N8 1.41(4) . ?
C52 H52 0.9300 . ?
N9 C53 1.3900 . ?
N9 C57 1.3900 . ?
N9 H9A 0.8600 . ?
C53 C54 1.3900 . ?
C53 H53 0.9300 . ?
C54 C55 1.3900 . ?
C54 H54 0.9300 . ?
C55 C56 1.3900 . ?
C55 C58 1.56(3) . ?
C56 C57 1.3900 . ?
C56 H56 0.9300 . ?
C57 H57 0.9300 . ?
C58 C59 1.47(4) . ?
C58 H58A 0.9700 . ?
C58 H58B 0.9700 . ?
C59 C70 1.46(2) . ?
C59 C60 1.51(5) . ?
N10 C61 1.3900 . ?
N10 C65 1.3900 . ?
N10 H10A 0.8600 . ?
C61 C62 1.3900 . ?
C61 H61 0.9300 . ?
C62 C63 1.3900 . ?
C62 H62 0.9300 . ?
C63 C64 1.3900 . ?
C63 C60 1.42(5) . ?
C64 C65 1.3900 . ?
C64 H64 0.9300 . ?
C65 H65 0.9300 . ?
C66 C67 1.3900 . ?
C66 C71 1.3900 . ?
C66 H66 0.9300 . ?
C67 C68 1.3900 . ?
C67 C70 1.47(2) . ?
C68 C69 1.3900 . ?
C68 H68 0.9300 . ?
C69 N10' 1.3900 . ?
C69 H69 0.9300 . ?
N10' C71 1.3900 . ?
N10' H10' 0.8600 . ?
C71 H71 0.9300 . ?
N2 H2A 0.8600 . ?
N3 H3 0.8600 . ?
N4 H4A 0.8600 . ?
N5 H5A 0.8600 . ?
N6 H6 0.8600 . ?
N7 H7 0.8600 . ?
N8 H8 0.8600 . ?
